data_7712764
loop_
_publ_author_name
'Liu, Chao'
'Mu, Wen-Lei'
'Wu, Linlin'
'Yu, Weidong'
'Yi, Xiao-Yi'
'Yan, Jun'

_publ_section_title
;
 Atomically Accurate Structural Tailoring of Thiacalix[4]arene-Protected
 Copper(II)-Based Metallamacrocycles
;
_journal_name_full 'Dalton Transactions'
_journal_paper_doi 10.1039/D3DT00455D
_journal_year 2023
_chemical_formula_moiety 'C102 H105 Cl2 Cu8 O21 P3 S8, 2(C3 H7 N O), 5[C3H7ON]'
_chemical_formula_sum 'C108 H119 Cl2 Cu8 N2 O23 P3 S8'
_chemical_formula_weight 2741.65
_space_group_crystal_system triclinic
_space_group_IT_number 2
_space_group_name_Hall '-P 1'
_space_group_name_H-M_alt 'P -1'
_atom_sites_solution_hydrogens mixed
_audit_creation_date 2023-03-13
_audit_creation_method
;
Olex2 1.5
(compiled 2021.12.09 svn.r5202d8cf for OlexSys, GUI svn.r6439)
;
_audit_update_record
;
2023-03-13 deposited with the CCDC.	2023-04-11 downloaded from the CCDC.
;
_cell_angle_alpha 74.314(2)
_cell_angle_beta 68.612(2)
_cell_angle_gamma 75.244(2)
_cell_formula_units_Z 2
_cell_length_a 17.1459(11)
_cell_length_b 20.4847(15)
_cell_length_c 22.6894(14)
_cell_measurement_reflns_used 9946
_cell_measurement_temperature 150
_cell_measurement_theta_max 50.14
_cell_measurement_theta_min 2.56
_cell_volume 7034.8(8)
_computing_cell_refinement 'SAINT V8.38A (Bruker, 2018)'
_computing_data_collection 'CrysAlisPro 1.171.42.55a (Rigaku OD, 2022)'
_computing_data_reduction 'SAINT V8.38A (Bruker, 2018)'
_computing_molecular_graphics 'Olex2 1.5 (Dolomanov et al., 2009)'
_computing_publication_material 'Olex2 1.5 (Dolomanov et al., 2009)'
_computing_structure_refinement 'SHELXL 2018/3 (Sheldrick, 2015)'
_computing_structure_solution 'SHELXT 2014/5 (Sheldrick, 2014)'
_diffrn_ambient_temperature 150
_diffrn_detector 'Bruker APEX2 area detector'
_diffrn_detector_area_resol_mean 7.9
_diffrn_detector_type 'CCD area detector'
_diffrn_measured_fraction_theta_full 0.992
_diffrn_measured_fraction_theta_max 0.992
_diffrn_measurement_device 'three-circle diffractometer'
_diffrn_measurement_device_type 'Bruker APEX-II CCD'
_diffrn_measurement_method '\f and \w scans'
_diffrn_radiation_monochromator 'mirror optics'
_diffrn_radiation_probe x-ray
_diffrn_radiation_type GaK\a
_diffrn_radiation_wavelength 1.34139
_diffrn_reflns_av_R_equivalents 0.1030
_diffrn_reflns_av_unetI/netI 0.1168
_diffrn_reflns_Laue_measured_fraction_full 0.992
_diffrn_reflns_Laue_measured_fraction_max 0.992
_diffrn_reflns_limit_h_max 19
_diffrn_reflns_limit_h_min -19
_diffrn_reflns_limit_k_max 23
_diffrn_reflns_limit_k_min -23
_diffrn_reflns_limit_l_max 26
_diffrn_reflns_limit_l_min -26
_diffrn_reflns_number 79283
_diffrn_reflns_point_group_measured_fraction_full 0.992
_diffrn_reflns_point_group_measured_fraction_max 0.992
_diffrn_reflns_theta_full 51.433
_diffrn_reflns_theta_max 51.433
_diffrn_reflns_theta_min 2.557
_diffrn_source 'microfocus sealed X-ray tube'
_diffrn_source_current 2.86
_diffrn_source_power 0.1997996
_diffrn_source_type 'Incoatec I\ms'
_diffrn_source_voltage 69.86
_diffrn_standards_number 0
_exptl_absorpt_coefficient_mu 7.896
_exptl_absorpt_correction_T_max 0.7501
_exptl_absorpt_correction_T_min 0.5860
_exptl_absorpt_correction_type multi-scan
_exptl_absorpt_process_details
;
SADABS-2016/2 (Bruker,2016/2) was used for absorption correction.
wR2(int) was 0.1472 before and 0.0701 after correction.
The Ratio of minimum to maximum transmission is 0.7812.
The \l/2 correction factor is Not present.
;
_exptl_crystal_colour 'clear blackish black'
_exptl_crystal_colour_lustre clear
_exptl_crystal_colour_modifier blackish
_exptl_crystal_colour_primary black
_exptl_crystal_density_diffrn 1.294
_exptl_crystal_description cube
_exptl_crystal_F_000 2808
_exptl_crystal_size_max 0.5
_exptl_crystal_size_mid 0.4
_exptl_crystal_size_min 0.3
_refine_diff_density_max 1.732
_refine_diff_density_min -0.826
_refine_diff_density_rms 0.087
_refine_ls_extinction_method none
_refine_ls_goodness_of_fit_ref 1.009
_refine_ls_hydrogen_treatment constr
_refine_ls_matrix_type full
_refine_ls_number_parameters 1533
_refine_ls_number_reflns 23140
_refine_ls_number_restraints 558
_refine_ls_restrained_S_all 1.040
_refine_ls_R_factor_all 0.1350
_refine_ls_R_factor_gt 0.0781
_refine_ls_shift/su_max 0.001
_refine_ls_shift/su_mean 0.000
_refine_ls_structure_factor_coef Fsqd
_refine_ls_weighting_details 'w=1/[\s^2^(Fo^2^)+(0.1348P)^2^] where P=(Fo^2^+2Fc^2^)/3'
_refine_ls_weighting_scheme calc
_refine_ls_wR_factor_gt 0.2132
_refine_ls_wR_factor_ref 0.2457
_reflns_Friedel_coverage 0.000
_reflns_number_gt 12326
_reflns_number_total 23140
_reflns_threshold_expression 'I > 2\s(I)'
_cod_data_source_file d3dt00455d2.cif
_cod_data_source_block Cu16L4-Sa
_cod_original_cell_volume 7034.9(8)
_cod_database_code 7712764
_shelx_shelxl_version_number 2018/3
_shelx_space_group_comment
;
The symmetry employed for this shelxl refinement is uniquely defined
by the following loop, which should always be used as a source of
symmetry information in preference to the above space-group names.
They are only intended as comments.
;
_shelx_estimated_absorpt_t_max 0.200
_shelx_estimated_absorpt_t_min 0.110
_olex2_refinement_description
;
1. Fixed Uiso
 At 1.2 times of:
  All C(H) groups, All C(H,H) groups
 At 1.5 times of:
  All C(H,H,H) groups
2. Restrained distances
 C68-C100
 1.4 with sigma of 0.01
 C100-C91
 1.4 with sigma of 0.01
 C7-O1
 1.55 with sigma of 0.01
 C62-C82
 2.55 with sigma of 0.01
 C02U-C2 \\sim C02U-C4
 with sigma of 0.02
 C02U-C5 \\sim C02U-C6
 with sigma of 0.02
 C02U-C8 \\sim C02U-C1
 with sigma of 0.02
 C102-C109 \\sim C102-C87
 with sigma of 0.02
 C102-C3 \\sim C102-C110
 with sigma of 0.02
 C102-C84 \\sim C102-C111
 with sigma of 0.02
3. Rigid bond restraints
 C68, C100
 with sigma for 1-2 distances of 0.01 and sigma for 1-3 distances of 0.02
 C91, C100
 with sigma for 1-2 distances of 0.01 and sigma for 1-3 distances of 0.02
4. Uiso/Uaniso restraints and constraints
O7 \\sim C61 \\sim C68 \\sim C100 \\sim C91 \\sim O6 \\sim O2 \\sim O8: within
2A with sigma of 0.01 and sigma for terminal atoms of 0.02 within 2A
O7 \\sim C61: within 2A with sigma of 0.001 and sigma for terminal atoms of
0.002 within 2A
C71 \\sim C66 \\sim C86 \\sim C72 \\sim C83 \\sim C33: within 2A with sigma of
0.01 and sigma for terminal atoms of 0.02 within 2A
C64 \\sim C94 \\sim C90 \\sim C46 \\sim C93 \\sim C67: within 2A with sigma of
0.01 and sigma for terminal atoms of 0.02 within 2A
C95 \\sim C62 \\sim C63 \\sim C65 \\sim C81 \\sim C82: within 2A with sigma of
0.01 and sigma for terminal atoms of 0.02 within 2A
C98 \\sim C69 \\sim C97 \\sim C96: within 2A with sigma of 0.01 and sigma for
terminal atoms of 0.02 within 2A
C3 \\sim C102 \\sim C84 \\sim C109: within 2A with sigma of 0.01 and sigma for
terminal atoms of 0.02 within 2A
C80 \\sim C79 \\sim C19 \\sim C99: within 2A with sigma of 0.01 and sigma for
terminal atoms of 0.02 within 2A
C7 \\sim N104 \\sim C103 \\sim C85: within 2A with sigma of 0.01 and sigma for
terminal atoms of 0.02 within 2A
C89 \\sim C88 \\sim N92 \\sim C101 \\sim O5: within 2A with sigma of 0.01 and
sigma for terminal atoms of 0.02 within 2A
C109 \\sim C87 \\sim C3 \\sim C110 \\sim C84 \\sim C111: within 2A with sigma
of 0.01 and sigma for terminal atoms of 0.02 within 2A
C1 \\sim C2 \\sim C4 \\sim C5 \\sim C6 \\sim C8: within 2A with sigma of 0.01
and sigma for terminal atoms of 0.02 within 2A
Uanis(C91) \\sim Ueq, Uanis(C61) \\sim Ueq, Uanis(C68) \\sim Ueq, Uanis(C100)
\\sim Ueq, Uanis(C69) \\sim Ueq, Uanis(C97) \\sim Ueq, Uanis(C98) \\sim Ueq,
Uanis(C95) \\sim Ueq, Uanis(C70) \\sim Ueq, Uanis(C84) \\sim Ueq, Uanis(C35)
\\sim Ueq, Uanis(C38) \\sim Ueq, Uanis(C3) \\sim Ueq, Uanis(C66) \\sim Ueq,
Uanis(C83) \\sim Ueq, Uanis(C46) \\sim Ueq, Uanis(C64) \\sim Ueq, Uanis(C93)
\\sim Ueq, Uanis(C62) \\sim Ueq, Uanis(C95) \\sim Ueq, Uanis(C82) \\sim Ueq,
Uanis(C81) \\sim Ueq, Uanis(C65) \\sim Ueq, Uanis(C63) \\sim Ueq, Uanis(C71)
\\sim Ueq, Uanis(C19) \\sim Ueq, Uanis(C3) \\sim Ueq, Uanis(C72) \\sim Ueq,
Uanis(C30) \\sim Ueq, Uanis(C84) \\sim Ueq, Uanis(C109) \\sim Ueq, Uanis(C3)
\\sim Ueq, Uanis(C7) \\sim Ueq, Uanis(N104) \\sim Ueq, Uanis(C103) \\sim Ueq,
Uanis(C85) \\sim Ueq, Uanis(C48) \\sim Ueq, Uanis(C4) \\sim Ueq, Uanis(C87)
\\sim Ueq, Uanis(C110) \\sim Ueq, Uanis(C111) \\sim Ueq, Uanis(C109) \\sim Ueq,
Uanis(C3) \\sim Ueq, Uanis(C84) \\sim Ueq: with sigma of 0.01 and sigma for
terminal atoms of 0.02
5. Others
 Sof(C62)=Sof(H62A)=Sof(H62B)=Sof(H62C)=Sof(C82)=Sof(H82A)=Sof(H70)=Sof(H82B)=
 Sof(C65)=Sof(H65A)=Sof(H65B)=Sof(H65C)=1-FVAR(1)
 Sof(C95)=Sof(H95A)=Sof(H95B)=Sof(H95C)=Sof(C81)=Sof(H81A)=Sof(H81B)=Sof(H81C)=
 Sof(C63)=Sof(H63A)=Sof(H63B)=Sof(H63C)=FVAR(1)
 Sof(C72)=Sof(H72A)=Sof(H72B)=Sof(H72C)=Sof(C86)=Sof(H86A)=Sof(H86B)=Sof(H86C)=
 Sof(C33)=Sof(H33A)=Sof(H33B)=Sof(H33C)=1-FVAR(2)
 Sof(C83)=Sof(H83A)=Sof(H83B)=Sof(H83C)=Sof(C66)=Sof(H66A)=Sof(H66B)=Sof(H66C)=
 Sof(C71)=Sof(H71A)=Sof(H71B)=Sof(H71C)=FVAR(2)
 Sof(C6)=Sof(H6A)=Sof(H6B)=Sof(H6C)=Sof(C1)=Sof(H1A)=Sof(H1B)=Sof(H1C)=Sof(C4)=
 Sof(H4A)=Sof(H4B)=Sof(H4C)=1-FVAR(3)
 Sof(C2)=Sof(H2A)=Sof(H2B)=Sof(H2C)=Sof(C5)=Sof(H5A)=Sof(H5B)=Sof(H5C)=Sof(C8)=
 Sof(H8A)=Sof(H8B)=Sof(H8C)=FVAR(3)
 Sof(C110)=Sof(H11A)=Sof(H11B)=Sof(H11C)=Sof(C111)=Sof(H11D)=Sof(H11E)=
 Sof(H11F)=Sof(C87)=Sof(H87A)=Sof(H87B)=Sof(H87C)=1-FVAR(4)
 Sof(C3)=Sof(H3A)=Sof(H3B)=Sof(H3C)=Sof(C84)=Sof(H84A)=Sof(H84B)=Sof(H84C)=
 Sof(C109)=Sof(H10A)=Sof(H10B)=Sof(H10C)=FVAR(4)
6.a Riding coordinates:
 C66(H66A,H66B,H66C), C82(H82A,H70,H82B), C72(H72A,H72B,H72C), C110(H11A,H11B,
 H11C), C111(H11D,H11E,H11F), C87(H87A,H87B,H87C)
6.b Secondary CH2 refined with riding coordinates:
 C67(H67A,H67B), C93(H93A,H93B)
6.c Aromatic/amide H refined with riding coordinates:
 C49(H49), C47(H47), C74(H74), C12(H12), C14(H14), C56(H56), C20(H20),
 C60(H60), C24(H24), C26(H26), C76(H76), C02E(H02E), C51(H51), C18(H18), C9(H9),
  C108(H108), C43(H43), C94(H94), C53(H53), C42(H42), C40(H40), C32(H32),
 C36(H36), C38(H38), C64(H64), C34(H34), C41(H41), C35(H35), C46(H46), C7(H7),
 C101(H101)
6.d Idealised Me refined as rotating group:
 C79(H79A,H79B,H79C), C03B(H03A,H03B,H03C), C3(H3A,H3B,H3C), C48(H48A,H48B,
 H48C), C98(H98A,H98B,H98C), C84(H84A,H84B,H84C), C31(H31A,H31B,H31C), C99(H99A,
 H99B,H99C), C30(H30A,H30B,H30C), C03N(H03D,H03E,H03F), C19(H19A,H19B,H19C),
 C69(H69A,H69B,H69C), C29(H29A,H29B,H29C), C83(H83A,H83B,H83C), C109(H10A,H10B,
 H10C), C97(H97A,H97B,H97C), C95(H95A,H95B,H95C), C81(H81A,H81B,H81C), C71(H71A,
 H71B,H71C), C63(H63A,H63B,H63C), C62(H62A,H62B,H62C), C65(H65A,H65B,H65C),
 C86(H86A,H86B,H86C), C33(H33A,H33B,H33C), C85(H85A,H85B,H85C), C103(H10D,H10E,
 H10F), C89(H89A,H89B,H89C), C88(H88A,H88B,H88C), C2(H2A,H2B,H2C), C5(H5A,H5B,
 H5C), C8(H8A,H8B,H8C), C6(H6A,H6B,H6C), C1(H1A,H1B,H1C), C4(H4A,H4B,H4C)
;
_smtbx_masks_special_details
;
A solvent mask was calculated and 408 electrons were found in a volume of 1792\%A^3^ in 1 void per unit cell. This is consistent with the presence of 5[C3H7ON] per Asymmetric Unit which account for 400 electrons per unit cell.
;
_smtbx_masks_void_probe_radius 1.2
_smtbx_masks_void_truncation_radius 1.2
_olex2_submission_special_instructions 'No special instructions were received'

loop_
_space_group_symop_operation_xyz
'x, y, z'
'-x, -y, -z'

loop_
_atom_site_label
_atom_site_type_symbol
_atom_site_fract_x
_atom_site_fract_y
_atom_site_fract_z
_atom_site_U_iso_or_equiv
_atom_site_adp_type
_atom_site_occupancy
_atom_site_site_symmetry_order
_atom_site_calc_flag
_atom_site_refinement_flags_posn
_atom_site_refinement_flags_adp
_atom_site_refinement_flags_occupancy
_atom_site_disorder_assembly
_atom_site_disorder_group
Cu4 Cu 0.00567(6) 0.72462(5) 0.36045(4) 0.0597(3) Uani 1 1 d . . . . .
Cu8 Cu 0.17990(6) 0.25841(5) 0.53029(4) 0.0572(3) Uani 1 1 d . . . . .
Cu2 Cu 0.22943(6) 0.44725(5) 0.31354(4) 0.0623(3) Uani 1 1 d . . . . .
Cu3 Cu 0.18700(6) 0.29756(6) 0.39102(4) 0.0608(3) Uani 1 1 d . . . . .
Cu6 Cu 0.06057(7) 0.37213(6) 0.69718(5) 0.0655(3) Uani 1 1 d . . . . .
Cu1 Cu 0.05247(7) 0.48531(6) 0.27862(5) 0.0720(3) Uani 1 1 d . . . . .
Cu7 Cu 0.24733(8) 0.35622(6) 0.58544(5) 0.0798(4) Uani 1 1 d . . . . .
Cu5 Cu -0.00983(8) 0.66960(8) 0.63909(5) 0.0912(4) Uani 1 1 d . . . . .
S009 S 0.26420(12) 0.13195(10) 0.53019(8) 0.0642(5) Uani 1 1 d . . . . .
S00A S 0.36643(12) 0.44854(10) 0.21134(8) 0.0662(5) Uani 1 1 d . . . . .
S00B S 0.29766(13) 0.19127(10) 0.34981(8) 0.0696(6) Uani 1 1 d . . . . .
P3 P 0.29878(12) 0.36759(11) 0.43263(8) 0.0627(5) Uani 1 1 d . . . . .
P2 P -0.01565(12) 0.74837(12) 0.49836(8) 0.0669(6) Uani 1 1 d . . . . .
S00E S -0.05049(12) 0.16196(11) 0.71738(8) 0.0693(5) Uani 1 1 d . . . . .
P1 P 0.13582(13) 0.60237(11) 0.29270(8) 0.0645(6) Uani 1 1 d . . . . .
S00G S 0.06355(13) 0.50551(11) 0.15812(9) 0.0750(6) Uani 1 1 d . . . . .
S00H S 0.06058(13) 0.32714(11) 0.81598(8) 0.0724(6) Uani 1 1 d . . . . .
Cl1 Cl 0.09275(14) 0.37484(11) 0.57693(9) 0.0856(6) Uani 1 1 d . . . . .
S00J S 0.37587(14) 0.29626(13) 0.62732(10) 0.0852(7) Uani 1 1 d . . . . .
Cl0K Cl 0.07318(15) 0.41699(13) 0.38779(9) 0.0968(7) Uani 1 1 d . . . . .
S00L S -0.00419(16) 0.24716(14) 0.29619(10) 0.0961(8) Uani 1 1 d . . . . .
O00M O 0.0341(3) 0.2773(2) 0.71247(18) 0.0586(12) Uani 1 1 d . . . . .
O00N O 0.2606(3) 0.3471(2) 0.31191(18) 0.0564(12) Uani 1 1 d . . . . .
O00O O 0.1004(3) 0.2110(2) 0.60575(18) 0.0531(11) Uani 1 1 d . . . . .
C61 C 0.1351(4) 0.5084(4) 0.6497(3) 0.0503(11) Uani 1 1 d . U . . .
O00Q O 0.2443(3) 0.3116(2) 0.44679(18) 0.0582(12) Uani 1 1 d . . . . .
O00R O 0.2565(3) 0.2597(3) 0.57648(19) 0.0619(12) Uani 1 1 d . . . . .
O00S O 0.1825(3) 0.3385(2) 0.6796(2) 0.0606(12) Uani 1 1 d . . . . .
O71 O 0.1768(3) 0.4660(2) 0.24372(18) 0.0592(12) Uani 1 1 d . . . . .
O66 O -0.1092(3) 0.7360(2) 0.52321(18) 0.0605(12) Uani 1 1 d . . . . .
O63 O 0.0361(3) 0.7207(3) 0.43652(19) 0.0681(14) Uani 1 1 d . . . . .
O70 O 0.0591(3) 0.5827(3) 0.2848(2) 0.0686(14) Uani 1 1 d . . . . .
O7 O 0.0697(3) 0.4763(2) 0.68290(19) 0.0564(10) Uani 1 1 d . U . . .
O68 O 0.1085(3) 0.6609(3) 0.3281(2) 0.0672(13) Uani 1 1 d . . . . .
O72 O 0.1249(3) 0.2726(3) 0.3448(2) 0.0677(13) Uani 1 1 d . . . . .
O67 O 0.1855(3) 0.5414(3) 0.3262(2) 0.0718(14) Uani 1 1 d . . . . .
O79 O 0.0402(3) 0.3896(3) 0.2733(2) 0.0718(14) Uani 1 1 d . . . . .
O012 O 0.2767(3) 0.4293(3) 0.3845(2) 0.0774(15) Uani 1 1 d . . . . .
O64 O 0.0260(3) 0.7169(3) 0.5503(2) 0.0808(16) Uani 1 1 d . . . . .
O80 O 0.2926(3) 0.3875(3) 0.4940(2) 0.0800(16) Uani 1 1 d . . . . .
C106 C 0.2203(5) 0.3071(4) 0.7241(3) 0.062(2) Uani 1 1 d . . . . .
C21 C 0.3374(5) 0.1470(4) 0.5612(3) 0.065(2) Uani 1 1 d . . . . .
C10 C 0.0022(4) 0.2402(4) 0.7720(3) 0.062(2) Uani 1 1 d . . . . .
C59 C 0.3372(4) 0.3171(4) 0.2767(3) 0.0568(18) Uani 1 1 d . . . . .
C44 C 0.2190(5) 0.4710(3) 0.1805(3) 0.0570(18) Uani 1 1 d . . . . .
C45 C 0.1754(5) 0.4861(4) 0.1353(3) 0.067(2) Uani 1 1 d . . . . .
C01B C 0.3085(5) 0.4618(4) 0.1566(3) 0.061(2) Uani 1 1 d . . . . .
C58 C 0.3922(4) 0.3578(4) 0.2270(3) 0.062(2) Uani 1 1 d . . . . .
C57 C 0.3629(5) 0.2460(4) 0.2873(3) 0.064(2) Uani 1 1 d . . . . .
C55 C 0.1521(6) 0.2177(5) 0.3158(3) 0.070(2) Uani 1 1 d . . . . .
C22 C 0.1126(5) 0.1434(4) 0.6305(3) 0.062(2) Uani 1 1 d . . . . .
C27 C 0.1873(4) 0.0996(4) 0.6031(3) 0.0596(19) Uani 1 1 d . . . . .
C11 C 0.0114(4) 0.2572(4) 0.8256(3) 0.067(2) Uani 1 1 d . . . . .
C17 C 0.3866(5) 0.2174(4) 0.6035(3) 0.072(2) Uani 1 1 d . . . . .
C15 C -0.0379(5) 0.1853(4) 0.7819(3) 0.065(2) Uani 1 1 d . . . . .
C50 C 0.2315(6) 0.1774(4) 0.3113(4) 0.076(2) Uani 1 1 d . . . . .
O8 O 0.1087(4) 0.6376(5) 0.6298(3) 0.137(3) Uani 1 1 d . U . . .
C16 C 0.3250(5) 0.2091(5) 0.5800(3) 0.068(2) Uani 1 1 d . . . . .
C39 C 0.2052(6) 0.6288(5) 0.2135(4) 0.080(2) Uani 1 1 d . . . . .
C01O C 0.3105(6) 0.4752(4) 0.0465(3) 0.081(2) Uani 1 1 d . . . . .
C73 C 0.0362(4) 0.4261(4) 0.1643(3) 0.067(2) Uani 1 1 d . . . . .
C49 C 0.2222(6) 0.4864(4) 0.0699(3) 0.077(2) Uani 1 1 d . . . . .
H49 H 0.191896 0.494739 0.040137 0.092 Uiso 1 1 calc R U . . .
C105 C 0.3077(5) 0.2824(5) 0.7094(4) 0.078(2) Uani 1 1 d . . . . .
C47 C 0.3490(5) 0.4632(4) 0.0923(3) 0.072(2) Uani 1 1 d . . . . .
H47 H 0.409415 0.455165 0.078204 0.087 Uiso 1 1 calc R U . . .
C23 C 0.0513(5) 0.1131(4) 0.6843(3) 0.0613(19) Uani 1 1 d . . . . .
C107 C 0.1720(5) 0.2933(4) 0.7908(3) 0.067(2) Uani 1 1 d . . . . .
C25 C 0.1438(6) 0.0012(4) 0.6866(4) 0.078(2) Uani 1 1 d . . . . .
C74 C 0.0217(5) 0.4124(5) 0.1133(3) 0.078(2) Uani 1 1 d . . . . .
H74 H 0.027373 0.446517 0.074810 0.094 Uiso 1 1 calc R U . . .
C12 C -0.0221(5) 0.2182(5) 0.8876(3) 0.081(3) Uani 1 1 d . . . . .
H12 H -0.016227 0.229668 0.923451 0.097 Uiso 1 1 calc R U . . .
C14 C -0.0718(5) 0.1487(4) 0.8454(3) 0.084(3) Uani 1 1 d . . . . .
H14 H -0.101396 0.112534 0.852163 0.101 Uiso 1 1 calc R U . . .
C56 C 0.4421(5) 0.2156(4) 0.2499(3) 0.080(2) Uani 1 1 d . . . . .
H56 H 0.457727 0.166850 0.257318 0.096 Uiso 1 1 calc R U . . .
O6 O 0.2735(5) 0.4385(4) 0.5949(3) 0.121(2) Uani 1 1 d . U . . .
C13 C -0.0627(6) 0.1647(5) 0.8986(3) 0.085(3) Uani 1 1 d . . . . .
C20 C 0.4064(6) 0.0967(5) 0.5663(4) 0.084(3) Uani 1 1 d . . . . .
H20 H 0.412534 0.054381 0.554102 0.100 Uiso 1 1 calc R U . . .
C77 C 0.0279(5) 0.3768(5) 0.2238(3) 0.071(2) Uani 1 1 d . . . . .
C60 C 0.4705(5) 0.3269(5) 0.1914(3) 0.079(2) Uani 1 1 d . . . . .
H60 H 0.506669 0.355597 0.158325 0.095 Uiso 1 1 calc R U . . .
C026 C 0.4994(5) 0.2565(5) 0.2011(3) 0.090(3) Uani 1 1 d . . . . .
C75 C -0.0007(6) 0.3509(6) 0.1158(4) 0.092(3) Uani 1 1 d . . . . .
C54 C 0.1013(6) 0.2004(5) 0.2888(4) 0.084(3) Uani 1 1 d . . . . .
C24 C 0.0680(6) 0.0446(4) 0.7117(4) 0.080(2) Uani 1 1 d . . . . .
H24 H 0.026244 0.025983 0.749207 0.096 Uiso 1 1 calc R U . . .
C26 C 0.2012(5) 0.0296(4) 0.6309(4) 0.075(2) Uani 1 1 d . . . . .
H26 H 0.251710 0.000887 0.610748 0.090 Uiso 1 1 calc R U . . .
C37 C -0.0234(6) 0.8394(5) 0.4806(4) 0.085(3) Uani 1 1 d . . . . .
C76 C -0.0072(5) 0.3009(5) 0.1716(4) 0.088(3) Uani 1 1 d . . . . .
H76 H -0.021894 0.258240 0.174399 0.105 Uiso 1 1 calc R U . . .
C28 C 0.2980(6) 0.2358(5) 0.8217(4) 0.093(3) Uani 1 1 d . . . . .
C02E C 0.1857(6) 0.6408(4) 0.1571(4) 0.091(3) Uani 1 1 d . . . . .
H02E H 0.130514 0.636333 0.160203 0.110 Uiso 1 1 calc R U . . .
C51 C 0.2611(6) 0.1225(5) 0.2786(4) 0.085(3) Uani 1 1 d . . . . .
H51 H 0.316581 0.096823 0.275484 0.102 Uiso 1 1 calc R U . . .
C18 C 0.4556(5) 0.1651(6) 0.6075(4) 0.087(3) Uani 1 1 d . . . . .
H18 H 0.495633 0.171763 0.624334 0.105 Uiso 1 1 calc R U . . .
C78 C 0.0085(5) 0.3139(5) 0.2254(3) 0.083(3) Uani 1 1 d . . . . .
C9 C 0.2117(6) 0.2599(5) 0.8371(3) 0.086(3) Uani 1 1 d . . . . .
H9 H 0.177839 0.253387 0.881277 0.103 Uiso 1 1 calc R U . . .
C108 C 0.3466(6) 0.2485(5) 0.7557(4) 0.094(3) Uani 1 1 d . . . . .
H108 H 0.406529 0.233723 0.743047 0.113 Uiso 1 1 calc R U . . .
C90 C 0.4061(5) 0.3296(6) 0.3982(4) 0.094(2) Uani 1 1 d . U . . .
C102 C -0.1028(7) 0.1234(6) 0.9673(4) 0.113(3) Uani 1 1 d D U . . .
C02N C 0.4678(6) 0.1059(6) 0.5887(4) 0.094(3) Uani 1 1 d . . . . .
C96 C 0.3549(7) 0.4751(7) -0.0244(4) 0.118(3) Uani 1 1 d . U . . .
C43 C 0.2406(8) 0.6584(5) 0.0985(5) 0.104(3) Uani 1 1 d . . . . .
H43 H 0.223239 0.668359 0.061295 0.125 Uiso 1 1 calc R U . . .
C94 C 0.4369(6) 0.2593(6) 0.4101(5) 0.108(3) Uani 1 1 d . U . . .
H94 H 0.397171 0.229426 0.434960 0.130 Uiso 1 1 calc R U . . .
C91 C 0.1457(6) 0.5743(7) 0.6302(5) 0.118(3) Uani 1 1 d D U . . .
C68 C 0.2218(6) 0.4870(5) 0.6116(4) 0.105(2) Uani 1 1 d D U . . .
C80 C 0.5469(8) 0.0466(8) 0.5911(7) 0.133(4) Uani 1 1 d . U . . .
C02U C 0.1623(8) -0.0769(5) 0.7197(6) 0.114(3) Uani 1 1 d D . . . .
O2 O 0.3076(5) 0.5855(5) 0.5810(5) 0.162(3) Uani 1 1 d . U . . .
C02W C -0.0131(9) 0.3358(7) 0.0560(5) 0.125(4) Uani 1 1 d . . . . .
C53 C 0.1343(9) 0.1437(6) 0.2542(5) 0.110(3) Uani 1 1 d . . . . .
H53 H 0.100922 0.133444 0.233538 0.132 Uiso 1 1 calc R U . . .
C42 C 0.3206(10) 0.6619(6) 0.0924(5) 0.134(5) Uani 1 1 d . . . . .
H42 H 0.359245 0.674516 0.050586 0.161 Uiso 1 1 calc R U . . .
C40 C 0.2886(7) 0.6306(6) 0.2064(5) 0.109(3) Uani 1 1 d . . . . .
H40 H 0.305605 0.620063 0.243855 0.131 Uiso 1 1 calc R U . . .
C52 C 0.2129(9) 0.1050(6) 0.2513(5) 0.121(4) Uani 1 1 d . . . . .
C32 C -0.0941(7) 0.8812(6) 0.5166(5) 0.099(3) Uani 1 1 d . . . . .
H32 H -0.136400 0.859277 0.551161 0.119 Uiso 1 1 calc R U . . .
C36 C 0.0365(8) 0.8743(7) 0.4309(5) 0.120(4) Uani 1 1 d . . . . .
H36 H 0.086455 0.848834 0.406043 0.144 Uiso 1 1 calc R U . . .
C033 C 0.3406(7) 0.1989(8) 0.8739(5) 0.132(5) Uani 1 1 d . . . . .
C034 C 0.5863(7) 0.2248(6) 0.1600(5) 0.122(4) Uani 1 1 d . . . . .
C38 C 0.0243(9) 0.9480(7) 0.4165(6) 0.127(4) Uani 1 1 d . U . . .
H38 H 0.064409 0.972070 0.381812 0.153 Uiso 1 1 calc R U . . .
C64 C 0.5232(7) 0.2298(7) 0.3875(6) 0.137(3) Uani 1 1 d . U . . .
H64 H 0.543524 0.182416 0.401112 0.165 Uiso 1 1 calc R U . . .
C79 C 0.5219(8) -0.0231(7) 0.6078(7) 0.168(6) Uani 1 1 d . U . . .
H79A H 0.477245 -0.028012 0.649841 0.253 Uiso 1 1 calc R U . . .
H79B H 0.571597 -0.059018 0.609867 0.253 Uiso 1 1 calc R U . . .
H79C H 0.500661 -0.027561 0.574715 0.253 Uiso 1 1 calc R U . . .
C34 C -0.1050(8) 0.9511(7) 0.5046(6) 0.125(4) Uani 1 1 d . . . . .
H34 H -0.152542 0.977126 0.530979 0.150 Uiso 1 1 calc R U . . .
C41 C 0.3480(8) 0.6474(8) 0.1460(7) 0.149(5) Uani 1 1 d . . . . .
H41 H 0.404812 0.648943 0.141523 0.179 Uiso 1 1 calc R U . . .
C35 C -0.0472(10) 0.9823(8) 0.4545(7) 0.142(4) Uani 1 1 d . U . . .
H35 H -0.056533 1.031191 0.444983 0.170 Uiso 1 1 calc R U . . .
C03B C 0.5899(8) 0.2481(7) 0.0876(4) 0.163(6) Uani 1 1 d . . . . .
H03A H 0.640474 0.221805 0.061053 0.244 Uiso 1 1 calc R U . . .
H03B H 0.592822 0.297326 0.073299 0.244 Uiso 1 1 calc R U . . .
H03C H 0.538813 0.239813 0.082990 0.244 Uiso 1 1 calc R U . . .
C100 C 0.2371(6) 0.5545(5) 0.6063(5) 0.109(2) Uani 1 1 d D U . . .
C3 C -0.1697(10) 0.1716(8) 1.0066(6) 0.122(5) Uani 0.721(12) 1 d D U P A 1
H3A H -0.209590 0.197342 0.983092 0.182 Uiso 0.721(12) 1 calc R U P A 1
H3B H -0.142861 0.203843 1.014553 0.182 Uiso 0.721(12) 1 calc R U P A 1
H3C H -0.200501 0.145183 1.047903 0.182 Uiso 0.721(12) 1 calc R U P A 1
C48 C 0.5994(9) 0.1489(7) 0.1754(7) 0.193(7) Uani 1 1 d . U . . .
H48A H 0.550011 0.133418 0.175006 0.290 Uiso 1 1 calc R U . . .
H48B H 0.606296 0.132226 0.218262 0.290 Uiso 1 1 calc R U . . .
H48C H 0.650575 0.130477 0.143097 0.290 Uiso 1 1 calc R U . . .
C98 C 0.4424(9) 0.4266(9) -0.0364(5) 0.189(6) Uani 1 1 d . U . . .
H98A H 0.478471 0.441328 -0.019216 0.283 Uiso 1 1 calc R U . . .
H98B H 0.469745 0.428579 -0.082913 0.283 Uiso 1 1 calc R U . . .
H98C H 0.434284 0.379348 -0.014765 0.283 Uiso 1 1 calc R U . . .
C84 C -0.1237(12) 0.0564(8) 0.9654(7) 0.120(5) Uani 0.721(12) 1 d D U P A 1
H84A H -0.134470 0.026810 1.008491 0.181 Uiso 0.721(12) 1 calc R U P A 1
H84B H -0.075675 0.032828 0.934600 0.181 Uiso 0.721(12) 1 calc R U P A 1
H84C H -0.174461 0.066252 0.952060 0.181 Uiso 0.721(12) 1 calc R U P A 1
C31 C 0.4109(9) 0.1418(8) 0.8529(6) 0.192(7) Uani 1 1 d . . . . .
H31A H 0.463041 0.160418 0.826928 0.288 Uiso 1 1 calc R U . . .
H31B H 0.395712 0.118778 0.826956 0.288 Uiso 1 1 calc R U . . .
H31C H 0.420184 0.108580 0.890913 0.288 Uiso 1 1 calc R U . . .
C99 C 0.6088(8) 0.0564(8) 0.5242(7) 0.176(6) Uani 1 1 d . U . . .
H99A H 0.590902 0.038173 0.496307 0.264 Uiso 1 1 calc R U . . .
H99B H 0.665485 0.031732 0.525197 0.264 Uiso 1 1 calc R U . . .
H99C H 0.610452 0.105524 0.507311 0.264 Uiso 1 1 calc R U . . .
C30 C 0.3780(11) 0.2561(10) 0.8852(8) 0.215(8) Uani 1 1 d . U . . .
H30A H 0.419060 0.233994 0.908572 0.323 Uiso 1 1 calc R U . . .
H30B H 0.331602 0.286480 0.910685 0.323 Uiso 1 1 calc R U . . .
H30C H 0.406446 0.283187 0.843474 0.323 Uiso 1 1 calc R U . . .
C03N C 0.6559(8) 0.2537(8) 0.1690(6) 0.178(6) Uani 1 1 d . . . . .
H03D H 0.709823 0.244107 0.134890 0.267 Uiso 1 1 calc R U . . .
H03E H 0.662988 0.231541 0.211230 0.267 Uiso 1 1 calc R U . . .
H03F H 0.638704 0.303498 0.166549 0.267 Uiso 1 1 calc R U . . .
C19 C 0.5807(9) 0.0503(8) 0.6400(8) 0.193(6) Uani 1 1 d . U . . .
H19A H 0.590172 0.097275 0.633774 0.290 Uiso 1 1 calc R U . . .
H19B H 0.634756 0.018215 0.636417 0.290 Uiso 1 1 calc R U . . .
H19C H 0.540053 0.037930 0.682969 0.290 Uiso 1 1 calc R U . . .
C67 C 0.4631(7) 0.3770(7) 0.3478(6) 0.145(4) Uani 1 1 d . U . . .
H67A H 0.438918 0.397745 0.311982 0.174 Uiso 1 1 calc R U . . .
H67B H 0.463357 0.414848 0.367072 0.174 Uiso 1 1 calc R U . . .
C69 C 0.3662(9) 0.5484(8) -0.0572(5) 0.182(6) Uani 1 1 d . U . . .
H69A H 0.312930 0.579734 -0.041446 0.273 Uiso 1 1 calc R U . . .
H69B H 0.381175 0.553123 -0.103965 0.273 Uiso 1 1 calc R U . . .
H69C H 0.411649 0.559846 -0.047391 0.273 Uiso 1 1 calc R U . . .
C29 C 0.2796(8) 0.1718(8) 0.9351(5) 0.173(7) Uani 1 1 d . . . . .
H29A H 0.254142 0.137741 0.928373 0.259 Uiso 1 1 calc R U . . .
H29B H 0.234813 0.209588 0.950596 0.259 Uiso 1 1 calc R U . . .
H29C H 0.308974 0.149897 0.967151 0.259 Uiso 1 1 calc R U . . .
C83 C 0.012(2) 0.2556(18) 0.0558(17) 0.143(10) Uani 0.516(13) 1 d . U P B 1
H83A H 0.070780 0.245135 0.028182 0.215 Uiso 0.516(13) 1 calc R U P B 1
H83B H -0.026069 0.242481 0.039065 0.215 Uiso 0.516(13) 1 calc R U P B 1
H83C H 0.006073 0.229677 0.099869 0.215 Uiso 0.516(13) 1 calc R U P B 1
C109 C -0.0305(10) 0.1069(8) 1.0029(6) 0.123(5) Uani 0.721(12) 1 d D U P A 1
H10A H -0.010798 0.149510 0.998107 0.184 Uiso 0.721(12) 1 calc R U P A 1
H10B H 0.017575 0.073462 0.983037 0.184 Uiso 0.721(12) 1 calc R U P A 1
H10C H -0.055032 0.087842 1.048840 0.184 Uiso 0.721(12) 1 calc R U P A 1
C70 C 0.2460(11) 0.0424(8) 0.2123(8) 0.148(5) Uani 1 1 d . U . . .
C97 C 0.3070(9) 0.4533(8) -0.0565(5) 0.168(5) Uani 1 1 d . U . . .
H97A H 0.259927 0.431961 -0.023723 0.252 Uiso 1 1 calc R U . . .
H97B H 0.345070 0.419918 -0.082905 0.252 Uiso 1 1 calc R U . . .
H97C H 0.284230 0.493551 -0.084152 0.252 Uiso 1 1 calc R U . . .
C93 C 0.5494(8) 0.3437(8) 0.3217(7) 0.159(4) Uani 1 1 d . U . . .
H93A H 0.561429 0.349885 0.274608 0.191 Uiso 1 1 calc R U . . .
H93B H 0.586623 0.369666 0.327572 0.191 Uiso 1 1 calc R U . . .
C95 C 0.3368(19) 0.0129(15) 0.2036(15) 0.159(8) Uani 0.570(15) 1 d . U P C 1
H95A H 0.370378 0.050004 0.185879 0.238 Uiso 0.570(15) 1 calc R U P C 1
H95B H 0.356705 -0.019167 0.173884 0.238 Uiso 0.570(15) 1 calc R U P C 1
H95C H 0.343541 -0.011805 0.245490 0.238 Uiso 0.570(15) 1 calc R U P C 1
C46 C 0.5761(9) 0.2736(8) 0.3446(7) 0.164(4) Uani 1 1 d . U . . .
H46 H 0.634951 0.255356 0.329139 0.197 Uiso 1 1 calc R U . . .
C81 C 0.182(2) 0.0000(16) 0.2424(17) 0.176(9) Uani 0.570(15) 1 d . U P C 1
H81A H 0.171627 -0.010835 0.289193 0.265 Uiso 0.570(15) 1 calc R U P C 1
H81B H 0.201983 -0.042752 0.225727 0.265 Uiso 0.570(15) 1 calc R U P C 1
H81C H 0.129838 0.024489 0.233079 0.265 Uiso 0.570(15) 1 calc R U P C 1
C66 C -0.087(2) 0.3889(17) 0.0426(14) 0.157(8) Uani 0.516(13) 1 d . U P B 1
H66A H -0.084533 0.433988 0.048460 0.235 Uiso 0.516(13) 1 d R U P B 1
H66B H -0.140283 0.374318 0.072250 0.235 Uiso 0.516(13) 1 d R U P B 1
H66C H -0.084183 0.392308 -0.001990 0.235 Uiso 0.516(13) 1 d R U P B 1
C71 C 0.0596(19) 0.3602(16) -0.0043(11) 0.143(7) Uani 0.516(13) 1 d . U P B 1
H71A H 0.045032 0.363950 -0.043171 0.214 Uiso 0.516(13) 1 calc R U P B 1
H71B H 0.112215 0.326789 -0.005407 0.214 Uiso 0.516(13) 1 calc R U P B 1
H71C H 0.067714 0.405188 -0.002602 0.214 Uiso 0.516(13) 1 calc R U P B 1
C63 C 0.2331(19) 0.0747(15) 0.1428(12) 0.174(8) Uani 0.570(15) 1 d . U P C 1
H63A H 0.270897 0.108447 0.118772 0.260 Uiso 0.570(15) 1 calc R U P C 1
H63B H 0.173905 0.097496 0.148667 0.260 Uiso 0.570(15) 1 calc R U P C 1
H63C H 0.246740 0.037979 0.118723 0.260 Uiso 0.570(15) 1 calc R U P C 1
C62 C 0.330(3) 0.047(2) 0.1721(17) 0.175(9) Uani 0.430(15) 1 d D U P C 2
H62A H 0.365007 0.046501 0.198332 0.262 Uiso 0.430(15) 1 calc R U P C 2
H62B H 0.330909 0.089549 0.139674 0.262 Uiso 0.430(15) 1 calc R U P C 2
H62C H 0.353789 0.007328 0.150491 0.262 Uiso 0.430(15) 1 calc R U P C 2
C82 C 0.237(2) -0.0227(16) 0.2713(16) 0.162(9) Uani 0.430(15) 1 d D U P C 2
H82A H 0.227899 -0.026638 0.316702 0.243 Uiso 0.430(15) 1 d R U P C 2
H70 H 0.288319 -0.004558 0.245542 0.243 Uiso 0.430(15) 1 d R U P C 2
H82B H 0.241249 -0.067818 0.262872 0.243 Uiso 0.430(15) 1 d R U P C 2
C65 C 0.173(2) 0.027(2) 0.197(2) 0.155(8) Uani 0.430(15) 1 d . U P C 2
H65A H 0.155607 0.064982 0.165592 0.233 Uiso 0.430(15) 1 calc R U P C 2
H65B H 0.124979 0.020612 0.237145 0.233 Uiso 0.430(15) 1 calc R U P C 2
H65C H 0.192499 -0.015638 0.179992 0.233 Uiso 0.430(15) 1 calc R U P C 2
C72 C -0.020(2) 0.3974(17) 0.0072(14) 0.147(7) Uani 0.484(13) 1 d . U P B 2
H72A H -0.015821 0.384656 -0.032572 0.220 Uiso 0.484(13) 1 d R U P B 2
H72B H 0.027849 0.420616 -0.001232 0.220 Uiso 0.484(13) 1 d R U P B 2
H72C H -0.073551 0.428566 0.021668 0.220 Uiso 0.484(13) 1 d R U P B 2
C86 C -0.1107(17) 0.3115(16) 0.0858(12) 0.151(8) Uani 0.484(13) 1 d . U P B 2
H86A H -0.103897 0.261344 0.099596 0.226 Uiso 0.484(13) 1 calc R U P B 2
H86B H -0.138100 0.326284 0.052152 0.226 Uiso 0.484(13) 1 calc R U P B 2
H86C H -0.146103 0.333098 0.122834 0.226 Uiso 0.484(13) 1 calc R U P B 2
C33 C 0.048(2) 0.2766(19) 0.0341(15) 0.131(8) Uani 0.484(13) 1 d . U P B 2
H33A H 0.025099 0.255040 0.011961 0.196 Uiso 0.484(13) 1 calc R U P B 2
H33B H 0.059821 0.243260 0.071300 0.196 Uiso 0.484(13) 1 calc R U P B 2
H33C H 0.101214 0.291758 0.004216 0.196 Uiso 0.484(13) 1 calc R U P B 2
N104 N -0.2426(7) -0.0707(6) 1.2038(5) 0.139(3) Uani 1 1 d . U . . .
C85 C -0.2229(9) -0.1254(7) 1.2530(6) 0.163(5) Uani 1 1 d . U . . .
H85A H -0.262565 -0.157692 1.266621 0.245 Uiso 1 1 calc R U . . .
H85B H -0.228065 -0.106746 1.289955 0.245 Uiso 1 1 calc R U . . .
H85C H -0.164624 -0.149446 1.236187 0.245 Uiso 1 1 calc R U . . .
O1 O -0.2631(10) 0.0003(9) 1.1209(7) 0.304(8) Uani 1 1 d D . . . .
C103 C -0.3340(10) -0.0416(9) 1.2355(8) 0.205(6) Uani 1 1 d . U . . .
H10D H -0.355763 -0.006237 1.203619 0.308 Uiso 1 1 calc R U . . .
H10E H -0.338032 -0.020971 1.270965 0.308 Uiso 1 1 calc R U . . .
H10F H -0.367851 -0.078495 1.252368 0.308 Uiso 1 1 calc R U . . .
C7 C -0.1924(11) -0.0529(9) 1.1457(9) 0.209(5) Uani 1 1 d D U . . .
H7 H -0.133425 -0.067061 1.125297 0.250 Uiso 1 1 calc R U . . .
N92 N 0.2944(10) 0.2653(9) 0.1033(6) 0.209(4) Uani 1 1 d . U . . .
C89 C 0.2582(9) 0.2995(8) 0.1552(6) 0.168(5) Uani 1 1 d . U . . .
H89A H 0.303039 0.303934 0.170275 0.252 Uiso 1 1 calc R U . . .
H89B H 0.217926 0.273180 0.190463 0.252 Uiso 1 1 calc R U . . .
H89C H 0.228130 0.345417 0.141317 0.252 Uiso 1 1 calc R U . . .
C101 C 0.3770(16) 0.2421(14) 0.0960(11) 0.264(6) Uani 1 1 d . U . . .
H101 H 0.413411 0.249469 0.115764 0.317 Uiso 1 1 calc R U . . .
O5 O 0.3913(11) 0.2054(12) 0.0518(8) 0.334(7) Uani 1 1 d . U . . .
C88 C 0.2386(13) 0.2754(13) 0.0709(9) 0.273(8) Uani 1 1 d . U . . .
H88A H 0.183186 0.298914 0.094895 0.409 Uiso 1 1 calc R U . . .
H88B H 0.232502 0.230905 0.066430 0.409 Uiso 1 1 calc R U . . .
H88C H 0.259556 0.303849 0.028052 0.409 Uiso 1 1 calc R U . . .
C2 C 0.2504(12) -0.1126(14) 0.6834(15) 0.140(10) Uani 0.600(14) 1 d D U P D 1
H2A H 0.294032 -0.089050 0.682405 0.210 Uiso 0.600(14) 1 calc R U P D 1
H2B H 0.253035 -0.110875 0.639095 0.210 Uiso 0.600(14) 1 calc R U P D 1
H2C H 0.260323 -0.160738 0.705360 0.210 Uiso 0.600(14) 1 calc R U P D 1
C5 C 0.1514(16) -0.0777(8) 0.7910(8) 0.129(7) Uani 0.600(14) 1 d D U P D 1
H5A H 0.158748 -0.125422 0.814463 0.194 Uiso 0.600(14) 1 calc R U P D 1
H5B H 0.094405 -0.053590 0.811323 0.194 Uiso 0.600(14) 1 calc R U P D 1
H5C H 0.194193 -0.054542 0.792074 0.194 Uiso 0.600(14) 1 calc R U P D 1
C8 C 0.0959(14) -0.1086(9) 0.7139(14) 0.139(7) Uani 0.600(14) 1 d D U P D 1
H8A H 0.076511 -0.080979 0.677598 0.209 Uiso 0.600(14) 1 calc R U P D 1
H8B H 0.047545 -0.110013 0.753850 0.209 Uiso 0.600(14) 1 calc R U P D 1
H8C H 0.120434 -0.155571 0.706367 0.209 Uiso 0.600(14) 1 calc R U P D 1
C6 C 0.0875(17) -0.0986(14) 0.7795(15) 0.138(9) Uani 0.400(14) 1 d D U P D 2
H6A H 0.102321 -0.147219 0.798455 0.206 Uiso 0.400(14) 1 calc R U P D 2
H6B H 0.036870 -0.092026 0.766663 0.206 Uiso 0.400(14) 1 calc R U P D 2
H6C H 0.075747 -0.070346 0.811418 0.206 Uiso 0.400(14) 1 calc R U P D 2
C1 C 0.170(3) -0.1180(15) 0.6691(15) 0.151(9) Uani 0.400(14) 1 d D U P D 2
H1A H 0.222929 -0.112713 0.633224 0.227 Uiso 0.400(14) 1 calc R U P D 2
H1B H 0.121464 -0.100511 0.652838 0.227 Uiso 0.400(14) 1 calc R U P D 2
H1C H 0.170734 -0.166848 0.689281 0.227 Uiso 0.400(14) 1 calc R U P D 2
C4 C 0.2595(13) -0.096(2) 0.704(2) 0.139(12) Uani 0.400(14) 1 d D U P D 2
H4A H 0.287371 -0.070139 0.661931 0.208 Uiso 0.400(14) 1 calc R U P D 2
H4B H 0.277097 -0.145831 0.703934 0.208 Uiso 0.400(14) 1 calc R U P D 2
H4C H 0.276000 -0.085951 0.737361 0.208 Uiso 0.400(14) 1 calc R U P D 2
C110 C -0.2000(14) 0.136(2) 0.9796(17) 0.114(8) Uani 0.279(12) 1 d D U P A 2
H11A H -0.207293 0.143783 0.937238 0.171 Uiso 0.279(12) 1 d R U P A 2
H11B H -0.241153 0.170473 1.003758 0.171 Uiso 0.279(12) 1 d R U P A 2
H11C H -0.209403 0.089993 1.003488 0.171 Uiso 0.279(12) 1 d R U P A 2
C111 C -0.076(2) 0.0467(11) 0.9667(19) 0.091(9) Uani 0.279(12) 1 d D U P A 2
H11D H -0.057624 0.028987 0.926869 0.137 Uiso 0.279(12) 1 d R U P A 2
H11E H -0.112384 0.017437 1.001829 0.137 Uiso 0.279(12) 1 d R U P A 2
H11F H -0.025514 0.046687 0.977780 0.137 Uiso 0.279(12) 1 d R U P A 2
C87 C -0.110(3) 0.151(2) 1.0288(14) 0.135(9) Uani 0.279(12) 1 d D U P A 2
H87A H -0.170632 0.168593 1.046523 0.203 Uiso 0.279(12) 1 d R U P A 2
H87B H -0.078152 0.188993 1.011123 0.203 Uiso 0.279(12) 1 d R U P A 2
H87C H -0.089712 0.118693 1.063123 0.203 Uiso 0.279(12) 1 d R U P A 2

loop_
_atom_site_aniso_label
_atom_site_aniso_U_11
_atom_site_aniso_U_22
_atom_site_aniso_U_33
_atom_site_aniso_U_23
_atom_site_aniso_U_13
_atom_site_aniso_U_12
Cu4 0.0658(7) 0.0597(7) 0.0370(5) -0.0087(4) -0.0118(4) 0.0096(5)
Cu8 0.0614(6) 0.0622(7) 0.0347(5) -0.0009(4) -0.0126(4) -0.0012(5)
Cu2 0.0699(7) 0.0626(7) 0.0396(5) -0.0076(5) -0.0180(5) 0.0122(5)
Cu3 0.0635(7) 0.0728(8) 0.0325(5) -0.0087(5) -0.0082(4) -0.0007(5)
Cu6 0.0709(7) 0.0574(7) 0.0556(6) -0.0075(5) -0.0231(5) 0.0108(6)
Cu1 0.0658(7) 0.0776(8) 0.0626(6) -0.0326(6) -0.0143(5) 0.0156(6)
Cu7 0.1077(10) 0.0775(9) 0.0468(6) -0.0056(5) -0.0191(6) -0.0190(7)
Cu5 0.0752(8) 0.1351(12) 0.0425(6) -0.0051(6) -0.0157(5) -0.0003(8)
S009 0.0684(12) 0.0635(12) 0.0455(9) -0.0134(8) -0.0124(8) 0.0089(10)
S00A 0.0631(12) 0.0710(13) 0.0441(9) -0.0014(8) -0.0108(8) 0.0035(10)
S00B 0.0815(13) 0.0634(13) 0.0453(9) -0.0057(8) -0.0157(9) 0.0071(10)
P3 0.0661(13) 0.0701(14) 0.0403(9) -0.0009(9) -0.0155(8) -0.0047(11)
P2 0.0628(13) 0.0910(16) 0.0382(9) -0.0096(9) -0.0107(9) -0.0096(11)
S00E 0.0692(12) 0.0678(13) 0.0508(10) -0.0016(9) -0.0068(9) -0.0067(10)
P1 0.0700(13) 0.0646(13) 0.0450(9) -0.0130(9) -0.0174(9) 0.0127(10)
S00G 0.0829(14) 0.0762(14) 0.0551(10) -0.0182(10) -0.0301(10) 0.0222(11)
S00H 0.0827(14) 0.0739(14) 0.0467(9) -0.0196(9) -0.0191(9) 0.0161(11)
Cl1 0.1085(16) 0.0721(14) 0.0567(10) -0.0092(10) -0.0202(11) 0.0049(12)
S00J 0.0732(14) 0.1127(19) 0.0687(12) -0.0235(12) -0.0181(10) -0.0152(13)
Cl0K 0.1015(16) 0.1007(18) 0.0601(11) -0.0144(11) -0.0192(11) 0.0194(13)
S00L 0.1076(18) 0.126(2) 0.0610(12) 0.0017(12) -0.0348(12) -0.0405(16)
O00M 0.073(3) 0.055(3) 0.037(2) 0.002(2) -0.019(2) -0.002(2)
O00N 0.053(3) 0.056(3) 0.040(2) -0.007(2) -0.004(2) 0.008(2)
O00O 0.058(3) 0.045(3) 0.036(2) 0.0010(19) -0.0081(19) 0.006(2)
C61 0.053(2) 0.054(2) 0.043(2) -0.0231(18) -0.0182(17) 0.0111(19)
O00Q 0.058(3) 0.069(3) 0.036(2) -0.006(2) -0.011(2) -0.001(3)
O00R 0.066(3) 0.070(3) 0.042(2) -0.009(2) -0.016(2) -0.002(3)
O00S 0.064(3) 0.065(3) 0.045(2) -0.007(2) -0.019(2) 0.002(2)
O71 0.063(3) 0.065(3) 0.032(2) -0.011(2) -0.009(2) 0.011(2)
O66 0.065(3) 0.075(3) 0.035(2) -0.007(2) -0.012(2) -0.010(3)
O63 0.060(3) 0.095(4) 0.040(2) -0.016(2) -0.010(2) -0.004(3)
O70 0.074(3) 0.073(3) 0.051(3) -0.026(2) -0.023(2) 0.019(3)
O7 0.057(2) 0.058(2) 0.048(2) -0.0214(18) -0.0163(17) 0.0124(18)
O68 0.062(3) 0.071(3) 0.064(3) -0.031(3) -0.015(2) 0.009(3)
O72 0.074(3) 0.080(4) 0.043(2) -0.006(3) -0.020(2) -0.008(3)
O67 0.081(3) 0.066(3) 0.064(3) -0.019(3) -0.034(3) 0.018(3)
O79 0.080(3) 0.095(4) 0.036(2) -0.013(2) -0.022(2) -0.002(3)
O012 0.107(4) 0.068(4) 0.058(3) 0.006(3) -0.044(3) -0.009(3)
O64 0.067(3) 0.127(5) 0.040(2) 0.000(3) -0.016(2) -0.021(3)
O80 0.099(4) 0.098(4) 0.042(3) -0.004(3) -0.014(3) -0.038(3)
C106 0.079(6) 0.061(5) 0.050(4) -0.017(4) -0.033(4) 0.007(4)
C21 0.060(5) 0.068(5) 0.046(4) -0.022(4) -0.002(3) 0.014(4)
C10 0.062(5) 0.070(5) 0.033(4) -0.009(3) -0.010(3) 0.016(4)
C59 0.057(4) 0.065(5) 0.032(3) -0.006(3) -0.013(3) 0.011(4)
C44 0.076(5) 0.042(4) 0.042(4) -0.004(3) -0.021(4) 0.007(4)
C45 0.084(5) 0.062(5) 0.043(4) -0.009(3) -0.024(4) 0.010(4)
C01B 0.065(5) 0.059(5) 0.037(3) 0.003(3) -0.015(3) 0.012(4)
C58 0.049(4) 0.076(5) 0.034(3) -0.003(3) -0.004(3) 0.011(4)
C57 0.069(5) 0.061(5) 0.036(3) 0.001(3) -0.011(3) 0.011(4)
C55 0.096(6) 0.084(6) 0.032(3) -0.005(4) -0.026(4) -0.014(5)
C22 0.069(5) 0.063(5) 0.039(4) -0.007(3) -0.014(3) 0.007(4)
C27 0.064(5) 0.055(5) 0.047(4) -0.004(3) -0.014(3) -0.001(4)
C11 0.069(5) 0.077(5) 0.031(3) -0.010(3) -0.010(3) 0.017(4)
C17 0.067(5) 0.090(6) 0.057(4) -0.029(4) -0.019(4) 0.002(5)
C15 0.067(5) 0.058(5) 0.047(4) -0.003(3) -0.004(3) -0.001(4)
C50 0.090(6) 0.069(6) 0.060(5) -0.011(4) -0.027(4) 0.004(5)
O8 0.106(5) 0.153(6) 0.108(5) -0.007(5) -0.023(4) 0.014(5)
C16 0.055(5) 0.094(6) 0.036(3) -0.011(4) -0.008(3) 0.009(5)
C39 0.071(6) 0.090(7) 0.054(5) -0.008(4) -0.009(4) 0.005(5)
C01O 0.100(7) 0.082(6) 0.041(4) -0.008(4) -0.016(4) 0.003(5)
C73 0.064(5) 0.094(6) 0.038(4) -0.014(4) -0.024(3) 0.009(4)
C49 0.100(7) 0.074(6) 0.037(4) -0.008(4) -0.021(4) 0.013(5)
C105 0.075(6) 0.096(7) 0.068(5) -0.030(5) -0.033(4) 0.005(5)
C47 0.076(5) 0.069(5) 0.045(4) -0.009(4) -0.001(4) 0.004(4)
C23 0.083(5) 0.042(4) 0.047(4) 0.001(3) -0.023(4) 0.001(4)
C107 0.082(5) 0.058(5) 0.056(4) -0.014(4) -0.028(4) 0.006(4)
C25 0.085(6) 0.057(5) 0.081(5) -0.010(4) -0.022(5) -0.004(5)
C74 0.096(6) 0.093(7) 0.049(4) -0.008(4) -0.037(4) -0.009(5)
C12 0.086(6) 0.080(6) 0.043(4) 0.000(4) -0.010(4) 0.014(5)
C14 0.092(6) 0.062(5) 0.052(5) 0.000(4) 0.007(4) 0.007(4)
C56 0.077(5) 0.075(6) 0.052(4) -0.001(4) -0.016(4) 0.027(5)
O6 0.127(5) 0.103(5) 0.106(4) -0.030(4) -0.012(4) -0.002(4)
C13 0.092(6) 0.081(7) 0.034(4) 0.004(4) -0.002(4) 0.022(5)
C20 0.077(6) 0.089(7) 0.060(5) -0.014(4) -0.012(4) 0.013(5)
C77 0.064(5) 0.093(7) 0.056(5) -0.022(4) -0.025(4) 0.002(5)
C60 0.072(5) 0.084(6) 0.048(4) 0.002(4) -0.010(4) 0.017(5)
C026 0.080(6) 0.094(7) 0.049(4) -0.002(4) -0.001(4) 0.023(5)
C75 0.118(7) 0.114(8) 0.054(5) -0.030(5) -0.045(5) 0.002(6)
C54 0.095(7) 0.095(7) 0.065(5) 0.004(5) -0.041(5) -0.020(5)
C24 0.089(6) 0.066(6) 0.067(5) 0.003(4) -0.016(4) -0.014(5)
C26 0.093(6) 0.052(5) 0.067(5) -0.011(4) -0.024(4) 0.005(4)
C37 0.121(8) 0.086(7) 0.055(5) 0.002(5) -0.031(5) -0.046(6)
C76 0.092(6) 0.118(8) 0.060(5) -0.026(5) -0.035(4) -0.005(6)
C28 0.095(7) 0.114(8) 0.067(5) -0.028(5) -0.051(5) 0.035(6)
C02E 0.107(7) 0.078(6) 0.058(5) -0.011(4) -0.015(5) 0.017(5)
C51 0.118(7) 0.077(6) 0.064(5) -0.026(5) -0.033(5) -0.005(5)
C18 0.060(5) 0.125(9) 0.071(5) -0.033(6) -0.026(4) 0.017(6)
C78 0.096(6) 0.111(8) 0.048(4) -0.003(4) -0.034(4) -0.024(6)
C9 0.102(7) 0.099(7) 0.046(4) -0.017(4) -0.035(4) 0.020(5)
C108 0.083(6) 0.118(8) 0.085(6) -0.046(6) -0.049(5) 0.040(5)
C90 0.066(5) 0.118(6) 0.094(5) -0.018(5) -0.017(4) -0.022(5)
C102 0.131(7) 0.097(7) 0.050(4) 0.005(5) 0.009(5) 0.010(6)
C02N 0.082(7) 0.116(9) 0.075(6) -0.033(6) -0.029(5) 0.017(6)
C96 0.124(7) 0.166(9) 0.045(4) -0.026(5) -0.013(5) -0.010(7)
C43 0.110(8) 0.086(7) 0.073(6) -0.007(5) -0.012(6) 0.020(6)
C94 0.077(5) 0.124(6) 0.095(5) -0.020(5) -0.013(4) 0.007(5)
C91 0.107(4) 0.110(4) 0.085(4) -0.028(4) 0.006(4) 0.025(4)
C68 0.098(4) 0.082(4) 0.085(4) -0.011(4) -0.001(3) 0.022(4)
C80 0.117(7) 0.150(9) 0.149(8) -0.077(8) -0.087(6) 0.066(7)
C02U 0.152(10) 0.046(6) 0.130(9) 0.003(6) -0.050(8) -0.010(7)
O2 0.119(6) 0.132(7) 0.221(8) -0.047(6) -0.032(6) -0.021(5)
C02W 0.185(12) 0.133(10) 0.081(7) -0.015(7) -0.087(8) -0.007(9)
C53 0.168(11) 0.103(8) 0.086(6) -0.027(6) -0.065(7) -0.025(8)
C42 0.165(13) 0.120(10) 0.064(7) -0.006(6) 0.014(8) -0.020(9)
C40 0.104(8) 0.122(9) 0.080(6) -0.012(6) -0.007(6) -0.024(7)
C52 0.156(11) 0.107(9) 0.092(7) -0.040(7) -0.042(8) 0.018(8)
C32 0.141(9) 0.069(7) 0.097(7) -0.021(6) -0.051(7) -0.009(6)
C36 0.159(11) 0.125(10) 0.099(8) -0.015(7) -0.056(7) -0.049(9)
C033 0.116(9) 0.183(13) 0.091(7) -0.048(8) -0.064(7) 0.051(9)
C034 0.085(7) 0.100(9) 0.099(7) 0.005(6) 0.020(6) 0.023(6)
C38 0.147(8) 0.115(7) 0.120(7) 0.003(6) -0.038(6) -0.056(6)
C64 0.110(5) 0.136(6) 0.124(5) -0.019(5) -0.021(5) 0.019(5)
C79 0.136(9) 0.150(11) 0.183(11) -0.035(10) -0.079(8) 0.083(9)
C34 0.143(10) 0.125(11) 0.122(9) -0.032(8) -0.054(8) -0.020(9)
C41 0.125(10) 0.177(14) 0.118(10) -0.057(9) 0.022(9) -0.043(9)
C35 0.164(9) 0.126(8) 0.143(8) -0.027(7) -0.060(7) -0.023(7)
C03B 0.169(11) 0.154(11) 0.062(6) -0.017(6) 0.012(6) 0.070(9)
C100 0.097(4) 0.105(4) 0.100(4) -0.021(4) -0.016(4) 0.003(4)
C3 0.109(8) 0.119(9) 0.069(7) 0.000(6) 0.008(6) 0.022(7)
C48 0.169(11) 0.114(10) 0.160(10) -0.015(8) 0.049(8) 0.045(8)
C98 0.181(10) 0.237(12) 0.087(7) -0.059(8) -0.008(7) 0.045(9)
C84 0.120(10) 0.115(8) 0.071(6) 0.035(6) -0.001(8) -0.025(8)
C31 0.169(12) 0.233(17) 0.132(10) -0.049(11) -0.086(9) 0.109(12)
C99 0.119(9) 0.183(12) 0.178(11) -0.078(10) -0.029(8) 0.074(9)
C30 0.269(15) 0.258(16) 0.192(12) -0.047(11) -0.163(12) -0.033(12)
C03N 0.090(9) 0.215(17) 0.148(11) -0.038(11) 0.017(8) 0.033(10)
C19 0.164(9) 0.211(11) 0.203(11) -0.043(9) -0.123(8) 0.071(9)
C67 0.110(6) 0.173(7) 0.125(6) -0.021(6) -0.017(5) -0.016(6)
C69 0.201(10) 0.178(11) 0.083(7) 0.013(7) 0.015(7) -0.019(9)
C29 0.148(11) 0.256(18) 0.072(7) -0.002(8) -0.062(8) 0.041(11)
C83 0.176(17) 0.146(16) 0.121(15) -0.054(12) -0.048(13) -0.022(13)
C109 0.153(10) 0.101(9) 0.068(7) 0.028(6) -0.031(7) 0.004(8)
C70 0.171(9) 0.152(9) 0.145(8) -0.062(7) -0.053(7) -0.030(7)
C97 0.192(10) 0.234(12) 0.084(6) -0.069(7) -0.011(7) -0.054(9)
C93 0.131(6) 0.176(7) 0.146(6) -0.029(6) -0.022(5) -0.020(6)
C95 0.182(12) 0.144(13) 0.155(13) -0.062(11) -0.048(11) -0.008(11)
C46 0.137(6) 0.161(7) 0.157(6) -0.024(5) -0.025(5) -0.001(5)
C81 0.197(13) 0.150(13) 0.190(14) -0.057(11) -0.053(11) -0.032(11)
C66 0.177(14) 0.205(14) 0.133(12) -0.028(11) -0.104(11) -0.033(12)
C71 0.179(13) 0.167(13) 0.109(11) -0.054(10) -0.061(10) -0.026(11)
C63 0.209(13) 0.181(13) 0.143(12) -0.076(10) -0.054(10) -0.012(11)
C62 0.197(13) 0.167(14) 0.159(14) -0.070(12) -0.037(11) -0.016(12)
C82 0.190(14) 0.131(13) 0.173(13) -0.054(11) -0.052(11) -0.023(12)
C65 0.187(13) 0.158(13) 0.158(13) -0.068(11) -0.067(11) -0.035(11)
C72 0.173(14) 0.184(13) 0.115(11) -0.026(10) -0.086(11) -0.032(12)
C86 0.177(17) 0.220(19) 0.132(14) -0.023(14) -0.122(13) -0.067(15)
C33 0.181(17) 0.143(15) 0.096(14) -0.074(12) -0.047(13) -0.017(14)
N104 0.159(6) 0.126(6) 0.102(5) -0.015(5) -0.025(5) -0.007(5)
C85 0.205(10) 0.153(10) 0.128(8) 0.013(7) -0.087(8) -0.018(8)
O1 0.303(17) 0.293(18) 0.202(12) 0.025(12) -0.061(12) 0.031(14)
C103 0.185(11) 0.183(11) 0.199(11) -0.024(9) -0.029(9) -0.012(10)
C7 0.215(8) 0.183(8) 0.174(7) -0.015(7) -0.025(6) -0.020(7)
N92 0.185(9) 0.330(12) 0.165(8) -0.111(8) -0.112(8) 0.013(9)
C89 0.197(11) 0.220(13) 0.101(8) -0.077(8) -0.059(8) 0.004(10)
C101 0.235(11) 0.357(14) 0.197(10) -0.117(10) -0.076(11) 0.032(12)
O5 0.302(12) 0.433(16) 0.222(11) -0.106(11) -0.081(11) 0.055(13)
C88 0.238(16) 0.40(2) 0.190(14) -0.084(14) -0.097(12) -0.007(16)
C2 0.141(13) 0.069(12) 0.169(18) -0.004(12) -0.043(12) 0.022(11)
C5 0.201(19) 0.058(10) 0.119(12) 0.031(9) -0.088(12) -0.001(11)
C8 0.151(14) 0.055(9) 0.202(16) -0.001(11) -0.049(13) -0.035(10)
C6 0.178(17) 0.055(12) 0.156(15) 0.038(13) -0.064(16) -0.025(12)
C1 0.172(17) 0.065(12) 0.190(18) -0.013(13) -0.035(15) -0.022(14)
C4 0.135(14) 0.093(16) 0.154(18) 0.002(13) -0.050(12) 0.018(12)
C110 0.114(12) 0.113(12) 0.069(11) -0.006(10) 0.012(10) -0.015(11)
C111 0.085(15) 0.100(14) 0.065(12) 0.028(11) -0.023(12) -0.024(13)
C87 0.136(13) 0.131(13) 0.098(12) 0.008(11) -0.025(11) -0.003(11)

loop_
_atom_type_symbol
_atom_type_description
_atom_type_scat_dispersion_real
_atom_type_scat_dispersion_imag
_atom_type_scat_source
C C 0.0137 0.0067 'International Tables Vol C Tables 4.2.6.8 and 6.1.1.4'
H H 0.0000 0.0000 'International Tables Vol C Tables 4.2.6.8 and 6.1.1.4'
Cl Cl 0.3281 0.5435 'International Tables Vol C Tables 4.2.6.8 and 6.1.1.4'
Cu Cu -2.7974 3.6876 'International Tables Vol C Tables 4.2.6.8 and 6.1.1.4'
N N 0.0241 0.0134 'International Tables Vol C Tables 4.2.6.8 and 6.1.1.4'
O O 0.0389 0.0241 'International Tables Vol C Tables 4.2.6.8 and 6.1.1.4'
P P 0.2543 0.3332 'International Tables Vol C Tables 4.2.6.8 and 6.1.1.4'
S S 0.2925 0.4295 'International Tables Vol C Tables 4.2.6.8 and 6.1.1.4'

loop_
_geom_angle_atom_site_label_1
_geom_angle_atom_site_label_2
_geom_angle_atom_site_label_3
_geom_angle
_geom_angle_site_symmetry_1
_geom_angle_site_symmetry_3
_geom_angle_publ_flag
S00E Cu4 Cl1 157.60(8) 2_566 2_566 ?
O00M Cu4 S00E 80.73(14) 2_566 2_566 ?
O00M Cu4 Cl1 81.51(14) 2_566 2_566 ?
O00O Cu4 S00E 81.86(13) 2_566 2_566 ?
O00O Cu4 Cl1 84.53(14) 2_566 2_566 ?
O00O Cu4 O00M 89.76(18) 2_566 2_566 ?
O63 Cu4 S00E 104.39(16) . 2_566 ?
O63 Cu4 Cl1 92.98(16) . 2_566 ?
O63 Cu4 O00M 174.4(2) . 2_566 ?
O63 Cu4 O00O 88.79(18) . 2_566 ?
O68 Cu4 S00E 98.81(16) . 2_566 ?
O68 Cu4 Cl1 94.81(16) . 2_566 ?
O68 Cu4 O00M 90.27(19) . 2_566 ?
O68 Cu4 O00O 179.3(2) . 2_566 ?
O68 Cu4 O63 91.11(19) . . ?
S009 Cu8 Cu3 98.24(5) . . ?
S009 Cu8 Cl1 158.47(6) . . ?
Cl1 Cu8 Cu3 103.28(5) . . ?
O00O Cu8 Cu3 130.56(14) . . ?
O00O Cu8 S009 81.13(13) . . ?
O00O Cu8 Cl1 85.26(14) . . ?
O00O Cu8 O00Q 169.93(18) . . ?
O00O Cu8 O00R 94.81(18) . . ?
O00O Cu8 O66 90.86(18) . 2_566 ?
O00Q Cu8 Cu3 40.49(13) . . ?
O00Q Cu8 S009 103.54(14) . . ?
O00Q Cu8 Cl1 92.64(14) . . ?
O00R Cu8 Cu3 134.25(13) . . ?
O00R Cu8 S009 81.23(15) . . ?
O00R Cu8 Cl1 83.39(15) . . ?
O00R Cu8 O00Q 94.73(19) . . ?
O00R Cu8 O66 174.17(19) . 2_566 ?
O66 Cu8 Cu3 40.32(12) 2_566 . ?
O66 Cu8 S009 101.05(15) 2_566 . ?
O66 Cu8 Cl1 95.74(15) 2_566 . ?
O66 Cu8 O00Q 79.53(18) 2_566 . ?
S00A Cu2 Cl0K 155.27(8) . . ?
O00N Cu2 S00A 80.50(12) . . ?
O00N Cu2 Cl0K 84.38(13) . . ?
O00N Cu2 O71 91.58(18) . . ?
O71 Cu2 S00A 79.70(13) . . ?
O71 Cu2 Cl0K 81.29(13) . . ?
O67 Cu2 S00A 107.79(16) . . ?
O67 Cu2 Cl0K 87.87(16) . . ?
O67 Cu2 O00N 171.71(19) . . ?
O67 Cu2 O71 90.12(19) . . ?
O67 Cu2 O012 89.0(2) . . ?
O012 Cu2 S00A 102.49(17) . . ?
O012 Cu2 Cl0K 96.67(16) . . ?
O012 Cu2 O00N 89.0(2) . . ?
O012 Cu2 O71 177.8(2) . . ?
S00B Cu3 Cu8 98.65(5) . . ?
S00B Cu3 Cl0K 158.76(7) . . ?
Cl0K Cu3 Cu8 102.53(5) . . ?
O00N Cu3 Cu8 134.49(14) . . ?
O00N Cu3 S00B 81.29(13) . . ?
O00N Cu3 Cl0K 84.96(13) . . ?
O00N Cu3 O00Q 93.64(18) . . ?
O00N Cu3 O66 169.0(2) . 2_566 ?
O00N Cu3 O72 93.63(19) . . ?
O00Q Cu3 Cu8 40.92(12) . . ?
O00Q Cu3 S00B 96.96(14) . . ?
O00Q Cu3 Cl0K 100.00(15) . . ?
O66 Cu3 Cu8 40.28(13) 2_566 . ?
O66 Cu3 S00B 108.14(15) 2_566 . ?
O66 Cu3 Cl0K 87.43(15) 2_566 . ?
O66 Cu3 O00Q 79.92(18) 2_566 . ?
O72 Cu3 Cu8 131.59(14) . . ?
O72 Cu3 S00B 81.13(16) . . ?
O72 Cu3 Cl0K 83.69(16) . . ?
O72 Cu3 O00Q 172.1(2) . . ?
O72 Cu3 O66 93.36(19) . 2_566 ?
Cl1 Cu6 S00H 159.90(8) . . ?
O00M Cu6 S00H 80.31(12) . . ?
O00M Cu6 Cl1 85.84(13) . . ?
O00M Cu6 O7 171.85(18) . . ?
O00S Cu6 S00H 81.85(13) . . ?
O00S Cu6 Cl1 84.51(13) . . ?
O00S Cu6 O00M 93.31(19) . . ?
O00S Cu6 O70 172.6(2) . 2_566 ?
O00S Cu6 O7 94.82(19) . . ?
O70 Cu6 S00H 98.03(14) 2_566 . ?
O70 Cu6 Cl1 97.38(14) 2_566 . ?
O70 Cu6 O00M 94.0(2) 2_566 . ?
O70 Cu6 O7 77.9(2) 2_566 . ?
O7 Cu6 S00H 101.44(12) . . ?
O7 Cu6 Cl1 94.33(12) . . ?
S00G Cu1 Cl0K 156.73(8) . . ?
O71 Cu1 S00G 82.82(13) . . ?
O71 Cu1 Cl0K 85.36(13) . . ?
O71 Cu1 O70 89.3(2) . . ?
O71 Cu1 O7 167.4(2) . 2_566 ?
O71 Cu1 O79 93.1(2) . . ?
O70 Cu1 S00G 100.62(14) . . ?
O70 Cu1 Cl0K 99.21(14) . . ?
O7 Cu1 S00G 100.91(13) 2_566 . ?
O7 Cu1 Cl0K 94.95(13) 2_566 . ?
O7 Cu1 O70 78.20(19) 2_566 . ?
O7 Cu1 O79 99.3(2) 2_566 . ?
O79 Cu1 S00G 79.28(13) . . ?
O79 Cu1 Cl0K 81.44(14) . . ?
O79 Cu1 O70 177.5(2) . . ?
S00J Cu7 Cl1 157.11(8) . . ?
O00R Cu7 Cl1 84.77(15) . . ?
O00R Cu7 S00J 80.34(15) . . ?
O00S Cu7 Cl1 81.47(14) . . ?
O00S Cu7 S00J 82.26(14) . . ?
O00S Cu7 O00R 93.77(18) . . ?
O80 Cu7 Cl1 90.73(17) . . ?
O80 Cu7 S00J 107.20(18) . . ?
O80 Cu7 O00R 92.8(2) . . ?
O80 Cu7 O00S 169.3(2) . . ?
O80 Cu7 O6 86.9(3) . . ?
O6 Cu7 Cl1 112.8(2) . . ?
O6 Cu7 S00J 82.9(2) . . ?
O6 Cu7 O00R 162.4(3) . . ?
O6 Cu7 O00S 89.3(2) . . ?
Cl0K Cu5 S00L 158.83(8) 2_566 2_566 ?
O72 Cu5 Cl0K 86.58(16) 2_566 2_566 ?
O72 Cu5 S00L 79.99(16) 2_566 2_566 ?
O72 Cu5 O79 93.08(19) 2_566 2_566 ?
O79 Cu5 Cl0K 82.77(16) 2_566 2_566 ?
O79 Cu5 S00L 81.70(16) 2_566 2_566 ?
O64 Cu5 Cl0K 92.68(18) . 2_566 ?
O64 Cu5 S00L 103.95(19) . 2_566 ?
O64 Cu5 O72 91.8(2) . 2_566 ?
O64 Cu5 O79 173.1(2) . 2_566 ?
O8 Cu5 Cl0K 111.3(3) . 2_566 ?
O8 Cu5 S00L 83.0(3) . 2_566 ?
O8 Cu5 O72 162.1(3) . 2_566 ?
O8 Cu5 O79 89.9(3) . 2_566 ?
O8 Cu5 O64 86.9(3) . . ?
C21 S009 Cu8 92.2(3) . . ?
C21 S009 C27 100.6(3) . . ?
C27 S009 Cu8 91.8(2) . . ?
C01B S00A Cu2 93.7(2) . . ?
C58 S00A Cu2 91.9(2) . . ?
C58 S00A C01B 100.3(3) . . ?
C57 S00B Cu3 91.4(2) . . ?
C57 S00B C50 102.4(4) . . ?
C50 S00B Cu3 91.7(3) . . ?
O00Q P3 C90 106.3(4) . . ?
O012 P3 O00Q 111.7(3) . . ?
O012 P3 O80 111.5(3) . . ?
O012 P3 C90 108.0(4) . . ?
O80 P3 O00Q 111.7(3) . . ?
O80 P3 C90 107.4(4) . . ?
O66 P2 C37 105.0(4) . . ?
O63 P2 O66 111.8(3) . . ?
O63 P2 C37 108.8(4) . . ?
O64 P2 O66 110.5(3) . . ?
O64 P2 O63 110.8(3) . . ?
O64 P2 C37 109.8(4) . . ?
C15 S00E Cu4 91.5(3) . 2_566 ?
C15 S00E C23 102.3(3) . . ?
C23 S00E Cu4 91.8(2) . 2_566 ?
O70 P1 C39 107.0(4) . . ?
O68 P1 O70 111.8(3) . . ?
O68 P1 O67 110.1(3) . . ?
O68 P1 C39 108.8(4) . . ?
O67 P1 O70 111.7(3) . . ?
O67 P1 C39 107.3(3) . . ?
C45 S00G Cu1 91.1(2) . . ?
C45 S00G C73 102.5(4) . . ?
C73 S00G Cu1 95.3(2) . . ?
C11 S00H Cu6 92.2(2) . . ?
C11 S00H C107 104.3(3) . . ?
C107 S00H Cu6 92.0(2) . . ?
Cu8 Cl1 Cu4 73.01(6) . 2_566 ?
Cu6 Cl1 Cu4 75.61(6) . 2_566 ?
Cu6 Cl1 Cu8 118.22(8) . . ?
Cu6 Cl1 Cu7 77.99(7) . . ?
Cu7 Cl1 Cu4 120.12(8) . 2_566 ?
Cu7 Cl1 Cu8 74.12(6) . . ?
C17 S00J Cu7 93.8(3) . . ?
C17 S00J C105 102.9(4) . . ?
C105 S00J Cu7 91.8(3) . . ?
Cu3 Cl0K Cu2 72.44(6) . . ?
Cu1 Cl0K Cu2 75.77(6) . . ?
Cu1 Cl0K Cu3 119.66(8) . . ?
Cu1 Cl0K Cu5 79.70(8) . 2_566 ?
Cu5 Cl0K Cu2 120.52(8) 2_566 . ?
Cu5 Cl0K Cu3 74.58(7) 2_566 . ?
C54 S00L Cu5 92.7(3) . 2_566 ?
C54 S00L C78 104.3(4) . . ?
C78 S00L Cu5 90.3(3) . 2_566 ?
Cu6 O00M Cu4 107.24(19) . 2_566 ?
C10 O00M Cu4 120.3(5) . 2_566 ?
C10 O00M Cu6 122.9(4) . . ?
Cu3 O00N Cu2 108.54(18) . . ?
C59 O00N Cu2 123.7(4) . . ?
C59 O00N Cu3 123.4(4) . . ?
Cu8 O00O Cu4 111.1(2) . 2_566 ?
C22 O00O Cu4 123.4(4) . 2_566 ?
C22 O00O Cu8 125.4(4) . . ?
O7 C61 C91 135.2(7) . . ?
O7 C61 C68 134.0(7) . . ?
O7 C61 C100 175.1(6) . . ?
C91 C61 C68 90.3(7) . . ?
C91 C61 C100 46.3(5) . . ?
C68 C61 C100 45.9(4) . . ?
Cu3 O00Q Cu8 98.6(2) . . ?
P3 O00Q Cu8 130.6(3) . . ?
P3 O00Q Cu3 127.8(2) . . ?
Cu8 O00R Cu7 109.6(2) . . ?
C16 O00R Cu8 122.8(5) . . ?
C16 O00R Cu7 123.7(5) . . ?
Cu6 O00S Cu7 112.5(2) . . ?
C106 O00S Cu6 125.2(4) . . ?
C106 O00S Cu7 122.3(4) . . ?
Cu1 O71 Cu2 111.01(18) . . ?
C44 O71 Cu2 125.8(4) . . ?
C44 O71 Cu1 123.0(4) . . ?
Cu8 O66 Cu3 99.4(2) 2_566 2_566 ?
P2 O66 Cu8 126.5(2) . 2_566 ?
P2 O66 Cu3 133.8(3) . 2_566 ?
P2 O63 Cu4 130.6(3) . . ?
Cu6 O70 Cu1 101.7(2) 2_566 . ?
P1 O70 Cu6 131.0(3) . 2_566 ?
P1 O70 Cu1 125.1(3) . . ?
Cu1 O7 Cu6 99.5(2) 2_566 . ?
C61 O7 Cu6 130.0(4) . . ?
C61 O7 Cu1 129.8(4) . 2_566 ?
P1 O68 Cu4 138.0(3) . . ?
Cu3 O72 Cu5 109.1(2) . 2_566 ?
C55 O72 Cu3 124.3(5) . . ?
C55 O72 Cu5 125.9(5) . 2_566 ?
P1 O67 Cu2 132.8(3) . . ?
Cu5 O79 Cu1 110.4(2) 2_566 . ?
C77 O79 Cu1 123.8(5) . . ?
C77 O79 Cu5 122.7(5) . 2_566 ?
P3 O012 Cu2 135.9(3) . . ?
P2 O64 Cu5 135.7(3) . . ?
P3 O80 Cu7 138.1(3) . . ?
O00S C106 C105 123.4(6) . . ?
O00S C106 C107 120.9(7) . . ?
C105 C106 C107 115.6(7) . . ?
C16 C21 S009 120.1(6) . . ?
C20 C21 S009 119.1(7) . . ?
C20 C21 C16 120.7(8) . . ?
O00M C10 C11 118.8(7) . . ?
O00M C10 C15 121.7(6) . . ?
C15 C10 C11 119.4(6) . . ?
O00N C59 C58 120.0(6) . . ?
O00N C59 C57 121.6(6) . . ?
C57 C59 C58 118.3(6) . . ?
O71 C44 C45 121.1(6) . . ?
O71 C44 C01B 121.5(6) . . ?
C45 C44 C01B 117.4(6) . . ?
C44 C45 S00G 121.8(5) . . ?
C49 C45 S00G 118.9(6) . . ?
C49 C45 C44 119.2(7) . . ?
C44 C01B S00A 119.1(5) . . ?
C47 C01B S00A 121.4(6) . . ?
C47 C01B C44 119.5(7) . . ?
C59 C58 S00A 121.6(5) . . ?
C60 C58 S00A 118.6(6) . . ?
C60 C58 C59 119.7(7) . . ?
C59 C57 S00B 121.0(5) . . ?
C59 C57 C56 121.0(7) . . ?
C56 C57 S00B 118.0(6) . . ?
O72 C55 C50 121.5(7) . . ?
O72 C55 C54 120.6(8) . . ?
C50 C55 C54 117.9(8) . . ?
O00O C22 C27 121.2(6) . . ?
O00O C22 C23 121.8(6) . . ?
C23 C22 C27 117.0(7) . . ?
C22 C27 S009 120.2(5) . . ?
C26 C27 S009 118.9(6) . . ?
C26 C27 C22 120.9(7) . . ?
C10 C11 S00H 121.4(5) . . ?
C12 C11 S00H 120.1(6) . . ?
C12 C11 C10 118.5(8) . . ?
C16 C17 S00J 119.2(6) . . ?
C18 C17 S00J 120.3(7) . . ?
C18 C17 C16 120.5(8) . . ?
C10 C15 S00E 121.3(5) . . ?
C10 C15 C14 119.7(7) . . ?
C14 C15 S00E 119.0(7) . . ?
C55 C50 S00B 121.1(6) . . ?
C55 C50 C51 121.3(8) . . ?
C51 C50 S00B 117.5(7) . . ?
C91 O8 Cu5 124.2(8) . . ?
O00R C16 C21 122.2(7) . . ?
O00R C16 C17 121.1(8) . . ?
C21 C16 C17 116.6(7) . . ?
C02E C39 P1 125.2(8) . . ?
C02E C39 C40 116.2(8) . . ?
C40 C39 P1 118.2(7) . . ?
C49 C01O C96 119.4(8) . . ?
C47 C01O C49 114.6(7) . . ?
C47 C01O C96 126.0(9) . . ?
C74 C73 S00G 120.4(6) . . ?
C74 C73 C77 121.0(8) . . ?
C77 C73 S00G 118.6(6) . . ?
C45 C49 H49 118.3 . . ?
C01O C49 C45 123.4(7) . . ?
C01O C49 H49 118.3 . . ?
C106 C105 S00J 120.1(6) . . ?
C108 C105 S00J 116.6(7) . . ?
C108 C105 C106 123.3(7) . . ?
C01B C47 H47 117.1 . . ?
C01O C47 C01B 125.8(8) . . ?
C01O C47 H47 117.1 . . ?
C22 C23 S00E 120.8(5) . . ?
C24 C23 S00E 118.7(6) . . ?
C24 C23 C22 120.5(7) . . ?
C106 C107 S00H 119.6(6) . . ?
C9 C107 S00H 119.3(6) . . ?
C9 C107 C106 120.7(7) . . ?
C24 C25 C02U 121.8(8) . . ?
C26 C25 C24 116.7(8) . . ?
C26 C25 C02U 121.5(8) . . ?
C73 C74 H74 118.6 . . ?
C73 C74 C75 122.8(8) . . ?
C75 C74 H74 118.6 . . ?
C11 C12 H12 118.5 . . ?
C13 C12 C11 123.0(8) . . ?
C13 C12 H12 118.5 . . ?
C15 C14 H14 119.3 . . ?
C13 C14 C15 121.4(9) . . ?
C13 C14 H14 119.3 . . ?
C57 C56 H56 119.5 . . ?
C57 C56 C026 121.0(8) . . ?
C026 C56 H56 119.5 . . ?
C68 O6 Cu7 124.7(8) . . ?
C12 C13 C14 118.0(7) . . ?
C12 C13 C102 123.0(9) . . ?
C14 C13 C102 119.0(10) . . ?
C21 C20 H20 118.9 . . ?
C21 C20 C02N 122.1(9) . . ?
C02N C20 H20 118.9 . . ?
O79 C77 C73 121.7(8) . . ?
O79 C77 C78 122.1(7) . . ?
C78 C77 C73 116.2(7) . . ?
C58 C60 H60 118.0 . . ?
C58 C60 C026 123.9(8) . . ?
C026 C60 H60 118.0 . . ?
C56 C026 C034 122.2(8) . . ?
C60 C026 C56 115.9(7) . . ?
C60 C026 C034 121.8(8) . . ?
C74 C75 C02W 121.5(9) . . ?
C76 C75 C74 118.3(7) . . ?
C76 C75 C02W 120.0(10) . . ?
C55 C54 S00L 120.6(7) . . ?
C55 C54 C53 119.5(9) . . ?
C53 C54 S00L 119.9(8) . . ?
C23 C24 C25 122.7(8) . . ?
C23 C24 H24 118.6 . . ?
C25 C24 H24 118.6 . . ?
C27 C26 H26 119.1 . . ?
C25 C26 C27 121.8(7) . . ?
C25 C26 H26 119.1 . . ?
C32 C37 P2 120.7(7) . . ?
C36 C37 P2 123.7(9) . . ?
C36 C37 C32 115.6(10) . . ?
C75 C76 H76 120.1 . . ?
C75 C76 C78 119.8(9) . . ?
C78 C76 H76 120.1 . . ?
C9 C28 C108 117.0(7) . . ?
C9 C28 C033 121.9(8) . . ?
C108 C28 C033 121.0(8) . . ?
C39 C02E H02E 118.3 . . ?
C43 C02E C39 123.4(10) . . ?
C43 C02E H02E 118.3 . . ?
C50 C51 H51 119.0 . . ?
C52 C51 C50 121.9(10) . . ?
C52 C51 H51 119.0 . . ?
C17 C18 H18 118.7 . . ?
C02N C18 C17 122.7(9) . . ?
C02N C18 H18 118.7 . . ?
C77 C78 S00L 121.5(6) . . ?
C77 C78 C76 121.8(8) . . ?
C76 C78 S00L 116.6(7) . . ?
C107 C9 H9 118.6 . . ?
C28 C9 C107 122.8(7) . . ?
C28 C9 H9 118.6 . . ?
C105 C108 C28 120.4(8) . . ?
C105 C108 H108 119.8 . . ?
C28 C108 H108 119.8 . . ?
C94 C90 P3 124.0(8) . . ?
C94 C90 C67 119.4(9) . . ?
C67 C90 P3 116.3(8) . . ?
C13 C102 C109 105.1(9) . . ?
C13 C102 C87 119.4(19) . . ?
C3 C102 C13 109.0(9) . . ?
C3 C102 C84 119.2(12) . . ?
C3 C102 C109 100.0(11) . . ?
C84 C102 C13 112.3(10) . . ?
C84 C102 C109 109.7(11) . . ?
C110 C102 C13 106.8(15) . . ?
C110 C102 C87 95(2) . . ?
C111 C102 C13 109.0(16) . . ?
C111 C102 C110 104(2) . . ?
C111 C102 C87 120(2) . . ?
C20 C02N C80 119.2(10) . . ?
C18 C02N C20 117.3(9) . . ?
C18 C02N C80 123.5(10) . . ?
C01O C96 C98 111.8(9) . . ?
C01O C96 C69 106.8(10) . . ?
C69 C96 C98 110.3(11) . . ?
C97 C96 C01O 114.7(10) . . ?
C97 C96 C98 106.2(11) . . ?
C97 C96 C69 107.0(11) . . ?
C02E C43 H43 120.2 . . ?
C02E C43 C42 119.7(11) . . ?
C42 C43 H43 120.2 . . ?
C90 C94 H94 118.0 . . ?
C90 C94 C64 124.0(11) . . ?
C64 C94 H94 118.0 . . ?
C61 C91 C68 47.0(5) . . ?
C61 C91 C100 91.7(8) . . ?
O8 C91 C61 145.5(9) . . ?
O8 C91 C68 166.3(9) . . ?
O8 C91 C100 122.6(11) . . ?
C100 C91 C68 46.6(5) . . ?
C61 C68 C91 42.7(5) . . ?
O6 C68 C61 144.1(10) . . ?
O6 C68 C91 172.9(9) . . ?
O6 C68 C100 127.0(10) . . ?
C100 C68 C61 88.0(7) . . ?
C100 C68 C91 47.0(5) . . ?
C79 C80 C02N 110.8(11) . . ?
C99 C80 C02N 105.4(10) . . ?
C99 C80 C79 109.0(11) . . ?
C19 C80 C02N 110.3(10) . . ?
C19 C80 C79 107.7(13) . . ?
C19 C80 C99 113.5(13) . . ?
C2 C02U C25 111.4(14) . . ?
C2 C02U C5 113.4(17) . . ?
C5 C02U C25 106.3(9) . . ?
C8 C02U C25 104.4(11) . . ?
C8 C02U C2 108.5(16) . . ?
C8 C02U C5 112.6(15) . . ?
C6 C02U C25 112.7(13) . . ?
C6 C02U C1 106(2) . . ?
C1 C02U C25 105.1(14) . . ?
C4 C02U C25 106(2) . . ?
C4 C02U C6 133(2) . . ?
C4 C02U C1 88(2) . . ?
C75 C02W C83 110.6(16) . . ?
C75 C02W C86 104.1(10) . . ?
C66 C02W C75 106.2(13) . . ?
C66 C02W C83 131(2) . . ?
C66 C02W C71 99.5(17) . . ?
C71 C02W C75 107.7(12) . . ?
C71 C02W C83 98.3(18) . . ?
C72 C02W C75 112.0(14) . . ?
C72 C02W C86 106.0(18) . . ?
C72 C02W C33 116(2) . . ?
C33 C02W C75 110.9(15) . . ?
C33 C02W C86 106.4(19) . . ?
C54 C53 H53 119.7 . . ?
C52 C53 C54 120.6(9) . . ?
C52 C53 H53 119.7 . . ?
C43 C42 H42 119.3 . . ?
C43 C42 C41 121.5(11) . . ?
C41 C42 H42 119.3 . . ?
C39 C40 H40 119.1 . . ?
C39 C40 C41 121.9(11) . . ?
C41 C40 H40 119.1 . . ?
C51 C52 C53 118.6(10) . . ?
C51 C52 C70 123.0(12) . . ?
C53 C52 C70 118.3(12) . . ?
C37 C32 H32 118.2 . . ?
C34 C32 C37 123.7(11) . . ?
C34 C32 H32 118.2 . . ?
C37 C36 H36 119.4 . . ?
C37 C36 C38 121.2(12) . . ?
C38 C36 H36 119.4 . . ?
C28 C033 C30 105.4(11) . . ?
C31 C033 C28 112.2(9) . . ?
C31 C033 C30 109.4(12) . . ?
C29 C033 C28 112.2(9) . . ?
C29 C033 C31 109.0(13) . . ?
C29 C033 C30 108.6(11) . . ?
C026 C034 C03B 108.0(8) . . ?
C026 C034 C03N 108.5(10) . . ?
C48 C034 C026 111.7(9) . . ?
C48 C034 C03B 107.3(11) . . ?
C48 C034 C03N 112.6(12) . . ?
C03N C034 C03B 108.5(10) . . ?
C36 C38 H38 121.4 . . ?
C35 C38 C36 117.3(12) . . ?
C35 C38 H38 121.4 . . ?
C94 C64 H64 122.1 . . ?
C46 C64 C94 115.7(13) . . ?
C46 C64 H64 122.1 . . ?
C80 C79 H79A 109.5 . . ?
C80 C79 H79B 109.5 . . ?
C80 C79 H79C 109.5 . . ?
H79A C79 H79B 109.5 . . ?
H79A C79 H79C 109.5 . . ?
H79B C79 H79C 109.5 . . ?
C32 C34 H34 120.8 . . ?
C35 C34 C32 118.3(13) . . ?
C35 C34 H34 120.8 . . ?
C42 C41 C40 117.2(12) . . ?
C42 C41 H41 121.4 . . ?
C40 C41 H41 121.4 . . ?
C38 C35 H35 118.1 . . ?
C34 C35 C38 123.9(14) . . ?
C34 C35 H35 118.1 . . ?
C034 C03B H03A 109.5 . . ?
C034 C03B H03B 109.5 . . ?
C034 C03B H03C 109.5 . . ?
H03A C03B H03B 109.5 . . ?
H03A C03B H03C 109.5 . . ?
H03B C03B H03C 109.5 . . ?
C91 C100 C61 42.0(6) . . ?
C68 C100 C61 46.2(5) . . ?
C68 C100 C91 86.4(8) . . ?
O2 C100 C61 175.7(9) . . ?
O2 C100 C91 138.1(10) . . ?
O2 C100 C68 134.9(9) . . ?
C102 C3 H3A 109.5 . . ?
C102 C3 H3B 109.5 . . ?
C102 C3 H3C 109.5 . . ?
H3A C3 H3B 109.5 . . ?
H3A C3 H3C 109.5 . . ?
H3B C3 H3C 109.5 . . ?
C034 C48 H48A 109.5 . . ?
C034 C48 H48B 109.5 . . ?
C034 C48 H48C 109.5 . . ?
H48A C48 H48B 109.5 . . ?
H48A C48 H48C 109.5 . . ?
H48B C48 H48C 109.5 . . ?
C96 C98 H98A 109.5 . . ?
C96 C98 H98B 109.5 . . ?
C96 C98 H98C 109.5 . . ?
H98A C98 H98B 109.5 . . ?
H98A C98 H98C 109.5 . . ?
H98B C98 H98C 109.5 . . ?
C102 C84 H84A 109.5 . . ?
C102 C84 H84B 109.5 . . ?
C102 C84 H84C 109.5 . . ?
H84A C84 H84B 109.5 . . ?
H84A C84 H84C 109.5 . . ?
H84B C84 H84C 109.5 . . ?
C033 C31 H31A 109.5 . . ?
C033 C31 H31B 109.5 . . ?
C033 C31 H31C 109.5 . . ?
H31A C31 H31B 109.5 . . ?
H31A C31 H31C 109.5 . . ?
H31B C31 H31C 109.5 . . ?
C80 C99 H99A 109.5 . . ?
C80 C99 H99B 109.5 . . ?
C80 C99 H99C 109.5 . . ?
H99A C99 H99B 109.5 . . ?
H99A C99 H99C 109.5 . . ?
H99B C99 H99C 109.5 . . ?
C033 C30 H30A 109.5 . . ?
C033 C30 H30B 109.5 . . ?
C033 C30 H30C 109.5 . . ?
H30A C30 H30B 109.5 . . ?
H30A C30 H30C 109.5 . . ?
H30B C30 H30C 109.5 . . ?
C034 C03N H03D 109.5 . . ?
C034 C03N H03E 109.5 . . ?
C034 C03N H03F 109.5 . . ?
H03D C03N H03E 109.5 . . ?
H03D C03N H03F 109.5 . . ?
H03E C03N H03F 109.5 . . ?
C80 C19 H19A 109.5 . . ?
C80 C19 H19B 109.5 . . ?
C80 C19 H19C 109.5 . . ?
H19A C19 H19B 109.5 . . ?
H19A C19 H19C 109.5 . . ?
H19B C19 H19C 109.5 . . ?
C90 C67 H67A 108.7 . . ?
C90 C67 H67B 108.7 . . ?
H67A C67 H67B 107.6 . . ?
C93 C67 C90 114.0(12) . . ?
C93 C67 H67A 108.7 . . ?
C93 C67 H67B 108.7 . . ?
C96 C69 H69A 109.5 . . ?
C96 C69 H69B 109.5 . . ?
C96 C69 H69C 109.5 . . ?
H69A C69 H69B 109.5 . . ?
H69A C69 H69C 109.5 . . ?
H69B C69 H69C 109.5 . . ?
C033 C29 H29A 109.5 . . ?
C033 C29 H29B 109.5 . . ?
C033 C29 H29C 109.5 . . ?
H29A C29 H29B 109.5 . . ?
H29A C29 H29C 109.5 . . ?
H29B C29 H29C 109.5 . . ?
C02W C83 H83A 109.5 . . ?
C02W C83 H83B 109.5 . . ?
C02W C83 H83C 109.5 . . ?
H83A C83 H83B 109.5 . . ?
H83A C83 H83C 109.5 . . ?
H83B C83 H83C 109.5 . . ?
C102 C109 H10A 109.5 . . ?
C102 C109 H10B 109.5 . . ?
C102 C109 H10C 109.5 . . ?
H10A C109 H10B 109.5 . . ?
H10A C109 H10C 109.5 . . ?
H10B C109 H10C 109.5 . . ?
C52 C70 H70 103.5 . . ?
C95 C70 C52 112.2(15) . . ?
C95 C70 C63 109.6(19) . . ?
C81 C70 C52 104.6(17) . . ?
C81 C70 C95 121(2) . . ?
C81 C70 C63 102(2) . . ?
C63 C70 C52 106.1(14) . . ?
C62 C70 C52 108(2) . . ?
C62 C70 C82 115(2) . . ?
C62 C70 H70 79.0 . . ?
C62 C70 C65 129(2) . . ?
C82 C70 C52 100.5(15) . . ?
C82 C70 H70 37.1 . . ?
C65 C70 C52 111.0(17) . . ?
C65 C70 C82 89(2) . . ?
C65 C70 H70 120.9 . . ?
C96 C97 H97A 109.5 . . ?
C96 C97 H97B 109.5 . . ?
C96 C97 H97C 109.5 . . ?
H97A C97 H97B 109.5 . . ?
H97A C97 H97C 109.5 . . ?
H97B C97 H97C 109.5 . . ?
C67 C93 H93A 107.1 . . ?
C67 C93 H93B 107.1 . . ?
H93A C93 H93B 106.8 . . ?
C46 C93 C67 121.1(13) . . ?
C46 C93 H93A 107.1 . . ?
C46 C93 H93B 107.1 . . ?
C70 C95 H95A 109.5 . . ?
C70 C95 H95B 109.5 . . ?
C70 C95 H95C 109.5 . . ?
H95A C95 H95B 109.5 . . ?
H95A C95 H95C 109.5 . . ?
H95B C95 H95C 109.5 . . ?
C64 C46 C93 124.7(14) . . ?
C64 C46 H46 117.7 . . ?
C93 C46 H46 117.7 . . ?
C70 C81 H81A 109.5 . . ?
C70 C81 H81B 109.5 . . ?
C70 C81 H81C 109.5 . . ?
H81A C81 H81B 109.5 . . ?
H81A C81 H81C 109.5 . . ?
H81B C81 H81C 109.5 . . ?
C02W C66 H66A 110.7 . . ?
C02W C66 H66B 109.1 . . ?
C02W C66 H66C 108.6 . . ?
H66A C66 H66B 109.5 . . ?
H66A C66 H66C 109.5 . . ?
H66B C66 H66C 109.5 . . ?
C02W C71 H71A 109.5 . . ?
C02W C71 H71B 109.5 . . ?
C02W C71 H71C 109.5 . . ?
H71A C71 H71B 109.5 . . ?
H71A C71 H71C 109.5 . . ?
H71B C71 H71C 109.5 . . ?
C70 C63 H63A 109.5 . . ?
C70 C63 H63B 109.5 . . ?
C70 C63 H63C 109.5 . . ?
H63A C63 H63B 109.5 . . ?
H63A C63 H63C 109.5 . . ?
H63B C63 H63C 109.5 . . ?
C70 C62 H62A 109.5 . . ?
C70 C62 H62B 109.5 . . ?
C70 C62 H62C 109.5 . . ?
H62A C62 H62B 109.5 . . ?
H62A C62 H62C 109.5 . . ?
H62B C62 H62C 109.5 . . ?
C70 C82 H82A 131.4 . . ?
C70 C82 H70 53.6 . . ?
C70 C82 H82B 119.1 . . ?
H82A C82 H70 109.4 . . ?
H82A C82 H82B 109.5 . . ?
H70 C82 H82B 109.5 . . ?
C70 C65 H65A 109.5 . . ?
C70 C65 H65B 109.5 . . ?
C70 C65 H65C 109.5 . . ?
H65A C65 H65B 109.5 . . ?
H65A C65 H65C 109.5 . . ?
H65B C65 H65C 109.5 . . ?
C02W C72 H72A 109.4 . . ?
C02W C72 H72B 108.0 . . ?
C02W C72 H72C 111.1 . . ?
H72A C72 H72B 109.4 . . ?
H72A C72 H72C 109.4 . . ?
H72B C72 H72C 109.5 . . ?
C02W C86 H86A 109.5 . . ?
C02W C86 H86B 109.5 . . ?
C02W C86 H86C 109.5 . . ?
H86A C86 H86B 109.5 . . ?
H86A C86 H86C 109.5 . . ?
H86B C86 H86C 109.5 . . ?
C02W C33 H33A 109.5 . . ?
C02W C33 H33B 109.5 . . ?
C02W C33 H33C 109.5 . . ?
H33A C33 H33B 109.5 . . ?
H33A C33 H33C 109.5 . . ?
H33B C33 H33C 109.5 . . ?
C85 N104 C103 103.1(11) . . ?
C7 N104 C85 126.8(13) . . ?
C7 N104 C103 130.0(13) . . ?
N104 C85 H85A 109.5 . . ?
N104 C85 H85B 109.5 . . ?
N104 C85 H85C 109.5 . . ?
H85A C85 H85B 109.5 . . ?
H85A C85 H85C 109.5 . . ?
H85B C85 H85C 109.5 . . ?
N104 C103 H10D 109.5 . . ?
N104 C103 H10E 109.5 . . ?
N104 C103 H10F 109.5 . . ?
H10D C103 H10E 109.5 . . ?
H10D C103 H10F 109.5 . . ?
H10E C103 H10F 109.5 . . ?
N104 C7 O1 95.2(12) . . ?
N104 C7 H7 132.4 . . ?
O1 C7 H7 132.4 . . ?
C101 N92 C89 109.3(14) . . ?
C101 N92 C88 139.6(18) . . ?
C88 N92 C89 110.0(16) . . ?
N92 C89 H89A 109.5 . . ?
N92 C89 H89B 109.5 . . ?
N92 C89 H89C 109.5 . . ?
H89A C89 H89B 109.5 . . ?
H89A C89 H89C 109.5 . . ?
H89B C89 H89C 109.5 . . ?
N92 C101 H101 131.7 . . ?
O5 C101 N92 97(2) . . ?
O5 C101 H101 131.7 . . ?
N92 C88 H88A 109.5 . . ?
N92 C88 H88B 109.5 . . ?
N92 C88 H88C 109.5 . . ?
H88A C88 H88B 109.5 . . ?
H88A C88 H88C 109.5 . . ?
H88B C88 H88C 109.5 . . ?
C02U C2 H2A 109.5 . . ?
C02U C2 H2B 109.5 . . ?
C02U C2 H2C 109.5 . . ?
H2A C2 H2B 109.5 . . ?
H2A C2 H2C 109.5 . . ?
H2B C2 H2C 109.5 . . ?
C02U C5 H5A 109.5 . . ?
C02U C5 H5B 109.5 . . ?
C02U C5 H5C 109.5 . . ?
H5A C5 H5B 109.5 . . ?
H5A C5 H5C 109.5 . . ?
H5B C5 H5C 109.5 . . ?
C02U C8 H8A 109.5 . . ?
C02U C8 H8B 109.5 . . ?
C02U C8 H8C 109.5 . . ?
H8A C8 H8B 109.5 . . ?
H8A C8 H8C 109.5 . . ?
H8B C8 H8C 109.5 . . ?
C02U C6 H6A 109.5 . . ?
C02U C6 H6B 109.5 . . ?
C02U C6 H6C 109.5 . . ?
H6A C6 H6B 109.5 . . ?
H6A C6 H6C 109.5 . . ?
H6B C6 H6C 109.5 . . ?
C02U C1 H1A 109.5 . . ?
C02U C1 H1B 109.5 . . ?
C02U C1 H1C 109.5 . . ?
H1A C1 H1B 109.5 . . ?
H1A C1 H1C 109.5 . . ?
H1B C1 H1C 109.5 . . ?
C02U C4 H4A 109.5 . . ?
C02U C4 H4B 109.5 . . ?
C02U C4 H4C 109.5 . . ?
H4A C4 H4B 109.5 . . ?
H4A C4 H4C 109.5 . . ?
H4B C4 H4C 109.5 . . ?
C102 C110 H11A 106.1 . . ?
C102 C110 H11B 124.3 . . ?
C102 C110 H11C 96.8 . . ?
H11A C110 H11B 109.5 . . ?
H11A C110 H11C 109.5 . . ?
H11B C110 H11C 109.5 . . ?
C102 C111 H11D 122.0 . . ?
C102 C111 H11E 114.6 . . ?
C102 C111 H11F 89.4 . . ?
H11D C111 H11E 109.5 . . ?
H11D C111 H11F 109.5 . . ?
H11E C111 H11F 109.5 . . ?
C102 C87 H87A 104.3 . . ?
C102 C87 H87B 104.7 . . ?
C102 C87 H87C 119.1 . . ?
H87A C87 H87B 109.5 . . ?
H87A C87 H87C 109.5 . . ?
H87B C87 H87C 109.5 . . ?

loop_
_geom_bond_atom_site_label_1
_geom_bond_atom_site_label_2
_geom_bond_distance
_geom_bond_site_symmetry_2
_geom_bond_publ_flag
Cu4 S00E 2.609(2) 2_566 ?
Cu4 Cl1 2.730(3) 2_566 ?
Cu4 O00M 2.019(4) 2_566 ?
Cu4 O00O 1.986(4) 2_566 ?
Cu4 O63 1.955(4) . ?
Cu4 O68 1.937(4) . ?
Cu8 Cu3 3.0072(12) . ?
Cu8 S009 2.625(2) . ?
Cu8 Cl1 2.727(2) . ?
Cu8 O00O 1.951(4) . ?
Cu8 O00Q 1.992(4) . ?
Cu8 O00R 1.965(5) . ?
Cu8 O66 1.971(4) 2_566 ?
Cu2 S00A 2.6309(19) . ?
Cu2 Cl0K 2.718(3) . ?
Cu2 O00N 1.992(5) . ?
Cu2 O71 2.002(4) . ?
Cu2 O67 1.943(5) . ?
Cu2 O012 1.967(5) . ?
Cu3 S00B 2.630(2) . ?
Cu3 Cl0K 2.716(2) . ?
Cu3 O00N 1.964(4) . ?
Cu3 O00Q 1.975(4) . ?
Cu3 O66 1.972(4) 2_566 ?
Cu3 O72 1.969(5) . ?
Cu6 S00H 2.602(2) . ?
Cu6 Cl1 2.567(2) . ?
Cu6 O00M 2.017(5) . ?
Cu6 O00S 1.953(5) . ?
Cu6 O70 1.964(5) 2_566 ?
Cu6 O7 2.107(5) . ?
Cu1 S00G 2.594(2) . ?
Cu1 Cl0K 2.595(2) . ?
Cu1 O71 1.959(4) . ?
Cu1 O70 2.071(5) . ?
Cu1 O7 1.991(4) 2_566 ?
Cu1 O79 2.064(6) . ?
Cu7 Cl1 2.651(3) . ?
Cu7 S00J 2.605(3) . ?
Cu7 O00R 2.002(5) . ?
Cu7 O00S 1.996(4) . ?
Cu7 O80 1.918(4) . ?
Cu7 O6 1.934(7) . ?
Cu5 Cl0K 2.598(3) 2_566 ?
Cu5 S00L 2.635(3) 2_566 ?
Cu5 O72 1.986(5) 2_566 ?
Cu5 O79 1.988(5) 2_566 ?
Cu5 O64 1.928(5) . ?
Cu5 O8 1.921(7) . ?
S009 C21 1.767(8) . ?
S009 C27 1.783(7) . ?
S00A C01B 1.784(7) . ?
S00A C58 1.764(8) . ?
S00B C57 1.773(7) . ?
S00B C50 1.775(9) . ?
P3 O00Q 1.554(5) . ?
P3 O012 1.498(5) . ?
P3 O80 1.514(5) . ?
P3 C90 1.776(9) . ?
P2 O66 1.557(5) . ?
P2 O63 1.530(4) . ?
P2 O64 1.511(5) . ?
P2 C37 1.778(10) . ?
S00E C15 1.755(8) . ?
S00E C23 1.781(7) . ?
P1 O70 1.552(5) . ?
P1 O68 1.504(5) . ?
P1 O67 1.510(5) . ?
P1 C39 1.782(8) . ?
S00G C45 1.761(8) . ?
S00G C73 1.762(9) . ?
S00H C11 1.767(9) . ?
S00H C107 1.789(8) . ?
S00J C17 1.784(8) . ?
S00J C105 1.792(8) . ?
S00L C54 1.788(9) . ?
S00L C78 1.790(9) . ?
O00M C10 1.348(8) . ?
O00N C59 1.353(7) . ?
O00O C22 1.340(8) . ?
C61 O7 1.323(8) . ?
C61 C91 1.340(13) . ?
C61 C68 1.444(11) . ?
C61 C100 2.000(13) . ?
O00R C16 1.365(8) . ?
O00S C106 1.330(8) . ?
O71 C44 1.339(7) . ?
O72 C55 1.351(9) . ?
O79 C77 1.319(8) . ?
C106 C105 1.397(10) . ?
C106 C107 1.424(10) . ?
C21 C16 1.391(11) . ?
C21 C20 1.374(10) . ?
C10 C11 1.423(10) . ?
C10 C15 1.390(10) . ?
C59 C58 1.404(9) . ?
C59 C57 1.390(10) . ?
C44 C45 1.407(9) . ?
C44 C01B 1.409(9) . ?
C45 C49 1.405(9) . ?
C01B C47 1.364(9) . ?
C58 C60 1.382(9) . ?
C57 C56 1.403(9) . ?
C55 C50 1.384(11) . ?
C55 C54 1.387(11) . ?
C22 C27 1.402(9) . ?
C22 C23 1.401(9) . ?
C27 C26 1.399(10) . ?
C11 C12 1.409(10) . ?
C17 C16 1.407(10) . ?
C17 C18 1.391(11) . ?
C15 C14 1.417(9) . ?
C50 C51 1.399(11) . ?
O8 C91 1.288(12) . ?
C39 C02E 1.381(11) . ?
C39 C40 1.388(12) . ?
C01O C49 1.389(11) . ?
C01O C47 1.363(11) . ?
C01O C96 1.507(11) . ?
C73 C74 1.377(10) . ?
C73 C77 1.435(10) . ?
C49 H49 0.9500 . ?
C105 C108 1.382(11) . ?
C47 H47 0.9500 . ?
C23 C24 1.376(10) . ?
C107 C9 1.390(10) . ?
C25 C24 1.395(11) . ?
C25 C26 1.374(11) . ?
C25 C02U 1.579(12) . ?
C74 H74 0.9500 . ?
C74 C75 1.390(12) . ?
C12 H12 0.9500 . ?
C12 C13 1.365(12) . ?
C14 H14 0.9500 . ?
C14 C13 1.400(12) . ?
C56 H56 0.9500 . ?
C56 C026 1.419(11) . ?
O6 C68 1.195(10) . ?
C13 C102 1.555(11) . ?
C20 H20 0.9500 . ?
C20 C02N 1.394(12) . ?
C77 C78 1.399(12) . ?
C60 H60 0.9500 . ?
C60 C026 1.385(11) . ?
C026 C034 1.527(12) . ?
C75 C76 1.385(12) . ?
C75 C02W 1.565(12) . ?
C54 C53 1.457(13) . ?
C24 H24 0.9500 . ?
C26 H26 0.9500 . ?
C37 C32 1.414(13) . ?
C37 C36 1.391(13) . ?
C76 H76 0.9500 . ?
C76 C78 1.444(11) . ?
C28 C9 1.378(11) . ?
C28 C108 1.411(12) . ?
C28 C033 1.543(12) . ?
C02E H02E 0.9500 . ?
C02E C43 1.336(12) . ?
C51 H51 0.9500 . ?
C51 C52 1.358(14) . ?
C18 H18 0.9500 . ?
C18 C02N 1.335(13) . ?
C9 H9 0.9500 . ?
C108 H108 0.9500 . ?
C90 C94 1.389(13) . ?
C90 C67 1.508(14) . ?
C102 C3 1.497(14) . ?
C102 C84 1.520(16) . ?
C102 C109 1.634(17) . ?
C102 C110 1.55(2) . ?
C102 C111 1.52(2) . ?
C102 C87 1.59(2) . ?
C02N C80 1.580(14) . ?
C96 C98 1.548(15) . ?
C96 C69 1.512(17) . ?
C96 C97 1.487(15) . ?
C43 H43 0.9500 . ?
C43 C42 1.346(16) . ?
C94 H94 0.9500 . ?
C94 C64 1.406(13) . ?
C91 C68 1.974(15) . ?
C91 C100 1.446(8) . ?
C68 C100 1.437(8) . ?
C80 C79 1.505(18) . ?
C80 C99 1.495(17) . ?
C80 C19 1.454(16) . ?
C02U C2 1.533(18) . ?
C02U C5 1.554(17) . ?
C02U C8 1.507(18) . ?
C02U C6 1.54(2) . ?
C02U C1 1.55(2) . ?
C02U C4 1.54(2) . ?
O2 C100 1.372(11) . ?
C02W C83 1.59(3) . ?
C02W C66 1.51(3) . ?
C02W C71 1.54(3) . ?
C02W C72 1.45(3) . ?
C02W C86 1.71(3) . ?
C02W C33 1.46(3) . ?
C53 H53 0.9500 . ?
C53 C52 1.367(14) . ?
C42 H42 0.9500 . ?
C42 C41 1.391(17) . ?
C40 H40 0.9500 . ?
C40 C41 1.394(14) . ?
C52 C70 1.621(16) . ?
C32 H32 0.9500 . ?
C32 C34 1.360(14) . ?
C36 H36 0.9500 . ?
C36 C38 1.433(15) . ?
C033 C31 1.487(15) . ?
C033 C30 1.586(19) . ?
C033 C29 1.466(16) . ?
C034 C03B 1.566(14) . ?
C034 C48 1.477(16) . ?
C034 C03N 1.553(18) . ?
C38 H38 0.9500 . ?
C38 C35 1.363(16) . ?
C64 H64 0.9500 . ?
C64 C46 1.369(17) . ?
C79 H79A 0.9800 . ?
C79 H79B 0.9800 . ?
C79 H79C 0.9800 . ?
C34 H34 0.9500 . ?
C34 C35 1.337(16) . ?
C41 H41 0.9500 . ?
C35 H35 0.9500 . ?
C03B H03A 0.9800 . ?
C03B H03B 0.9800 . ?
C03B H03C 0.9800 . ?
C3 H3A 0.9800 . ?
C3 H3B 0.9800 . ?
C3 H3C 0.9800 . ?
C48 H48A 0.9800 . ?
C48 H48B 0.9800 . ?
C48 H48C 0.9800 . ?
C98 H98A 0.9800 . ?
C98 H98B 0.9800 . ?
C98 H98C 0.9800 . ?
C84 H84A 0.9800 . ?
C84 H84B 0.9800 . ?
C84 H84C 0.9800 . ?
C31 H31A 0.9800 . ?
C31 H31B 0.9800 . ?
C31 H31C 0.9800 . ?
C99 H99A 0.9800 . ?
C99 H99B 0.9800 . ?
C99 H99C 0.9800 . ?
C30 H30A 0.9800 . ?
C30 H30B 0.9800 . ?
C30 H30C 0.9800 . ?
C03N H03D 0.9800 . ?
C03N H03E 0.9800 . ?
C03N H03F 0.9800 . ?
C19 H19A 0.9800 . ?
C19 H19B 0.9800 . ?
C19 H19C 0.9800 . ?
C67 H67A 0.9900 . ?
C67 H67B 0.9900 . ?
C67 C93 1.439(15) . ?
C69 H69A 0.9800 . ?
C69 H69B 0.9800 . ?
C69 H69C 0.9800 . ?
C29 H29A 0.9800 . ?
C29 H29B 0.9800 . ?
C29 H29C 0.9800 . ?
C83 H83A 0.9800 . ?
C83 H83B 0.9800 . ?
C83 H83C 0.9800 . ?
C109 H10A 0.9800 . ?
C109 H10B 0.9800 . ?
C109 H10C 0.9800 . ?
C70 C95 1.48(3) . ?
C70 C81 1.42(3) . ?
C70 C63 1.61(3) . ?
C70 C62 1.41(4) . ?
C70 C82 1.61(3) . ?
C70 H70 1.2930 . ?
C70 C65 1.53(4) . ?
C97 H97A 0.9800 . ?
C97 H97B 0.9800 . ?
C97 H97C 0.9800 . ?
C93 H93A 0.9900 . ?
C93 H93B 0.9900 . ?
C93 C46 1.406(18) . ?
C95 H95A 0.9800 . ?
C95 H95B 0.9800 . ?
C95 H95C 0.9800 . ?
C46 H46 0.9500 . ?
C81 H81A 0.9800 . ?
C81 H81B 0.9800 . ?
C81 H81C 0.9800 . ?
C66 H66A 0.9798 . ?
C66 H66B 0.9802 . ?
C66 H66C 0.9799 . ?
C71 H71A 0.9800 . ?
C71 H71B 0.9800 . ?
C71 H71C 0.9800 . ?
C63 H63A 0.9800 . ?
C63 H63B 0.9800 . ?
C63 H63C 0.9800 . ?
C62 H62A 0.9800 . ?
C62 H62B 0.9800 . ?
C62 H62C 0.9800 . ?
C82 H82A 0.9701 . ?
C82 H70 0.9701 . ?
C82 H82B 0.9704 . ?
C65 H65A 0.9800 . ?
C65 H65B 0.9800 . ?
C65 H65C 0.9800 . ?
C72 H72A 0.9802 . ?
C72 H72B 0.9803 . ?
C72 H72C 0.9799 . ?
C86 H86A 0.9800 . ?
C86 H86B 0.9800 . ?
C86 H86C 0.9800 . ?
C33 H33A 0.9800 . ?
C33 H33B 0.9800 . ?
C33 H33C 0.9800 . ?
N104 C85 1.421(14) . ?
N104 C103 1.504(16) . ?
N104 C7 1.298(17) . ?
C85 H85A 0.9800 . ?
C85 H85B 0.9800 . ?
C85 H85C 0.9800 . ?
O1 C7 1.570(9) . ?
C103 H10D 0.9800 . ?
C103 H10E 0.9800 . ?
C103 H10F 0.9800 . ?
C7 H7 0.9500 . ?
N92 C89 1.398(15) . ?
N92 C101 1.34(2) . ?
N92 C88 1.353(18) . ?
C89 H89A 0.9800 . ?
C89 H89B 0.9800 . ?
C89 H89C 0.9800 . ?
C101 H101 0.9500 . ?
C101 O5 1.33(2) . ?
C88 H88A 0.9800 . ?
C88 H88B 0.9800 . ?
C88 H88C 0.9800 . ?
C2 H2A 0.9800 . ?
C2 H2B 0.9800 . ?
C2 H2C 0.9800 . ?
C5 H5A 0.9800 . ?
C5 H5B 0.9800 . ?
C5 H5C 0.9800 . ?
C8 H8A 0.9800 . ?
C8 H8B 0.9800 . ?
C8 H8C 0.9800 . ?
C6 H6A 0.9800 . ?
C6 H6B 0.9800 . ?
C6 H6C 0.9800 . ?
C1 H1A 0.9800 . ?
C1 H1B 0.9800 . ?
C1 H1C 0.9800 . ?
C4 H4A 0.9800 . ?
C4 H4B 0.9800 . ?
C4 H4C 0.9800 . ?
C110 H11A 0.9798 . ?
C110 H11B 0.9797 . ?
C110 H11C 0.9795 . ?
C111 H11D 0.9801 . ?
C111 H11E 0.9800 . ?
C111 H11F 0.9798 . ?
C87 H87A 0.9802 . ?
C87 H87B 0.9801 . ?
C87 H87C 0.9801 . ?

loop_
_geom_torsion_atom_site_label_1
_geom_torsion_atom_site_label_2
_geom_torsion_atom_site_label_3
_geom_torsion_atom_site_label_4
_geom_torsion
_geom_torsion_site_symmetry_1
_geom_torsion_site_symmetry_2
_geom_torsion_site_symmetry_3
_geom_torsion_site_symmetry_4
_geom_torsion_publ_flag
Cu4 S00E C15 C10 -11.8(6) 2_566 . . . ?
Cu4 S00E C15 C14 166.2(6) 2_566 . . . ?
Cu4 S00E C23 C22 -5.8(6) 2_566 . . . ?
Cu4 S00E C23 C24 175.5(6) 2_566 . . . ?
Cu4 O00M C10 C11 -161.8(5) 2_566 . . . ?
Cu4 O00M C10 C15 19.3(8) 2_566 . . . ?
Cu4 O00O C22 C27 177.3(5) 2_566 . . . ?
Cu4 O00O C22 C23 -2.1(9) 2_566 . . . ?
Cu8 S009 C21 C16 6.1(6) . . . . ?
Cu8 S009 C21 C20 -173.9(6) . . . . ?
Cu8 S009 C27 C22 5.7(6) . . . . ?
Cu8 S009 C27 C26 -176.8(6) . . . . ?
Cu8 O00O C22 C27 0.6(9) . . . . ?
Cu8 O00O C22 C23 -178.7(5) . . . . ?
Cu8 O00R C16 C21 -11.5(8) . . . . ?
Cu8 O00R C16 C17 168.8(5) . . . . ?
Cu2 S00A C01B C44 3.8(6) . . . . ?
Cu2 S00A C01B C47 -176.3(6) . . . . ?
Cu2 S00A C58 C59 6.1(6) . . . . ?
Cu2 S00A C58 C60 -170.4(6) . . . . ?
Cu2 O00N C59 C58 -15.6(8) . . . . ?
Cu2 O00N C59 C57 166.0(5) . . . . ?
Cu2 O71 C44 C45 -178.4(5) . . . . ?
Cu2 O71 C44 C01B 1.2(9) . . . . ?
Cu3 S00B C57 C59 -4.7(6) . . . . ?
Cu3 S00B C57 C56 173.6(6) . . . . ?
Cu3 S00B C50 C55 -2.7(7) . . . . ?
Cu3 S00B C50 C51 179.9(6) . . . . ?
Cu3 O00N C59 C58 -169.6(5) . . . . ?
Cu3 O00N C59 C57 12.0(9) . . . . ?
Cu3 O72 C55 C50 -6.1(9) . . . . ?
Cu3 O72 C55 C54 174.7(5) . . . . ?
Cu6 S00H C11 C10 10.6(6) . . . . ?
Cu6 S00H C11 C12 -167.4(6) . . . . ?
Cu6 S00H C107 C106 6.8(6) . . . . ?
Cu6 S00H C107 C9 -179.6(7) . . . . ?
Cu6 O00M C10 C11 -19.9(8) . . . . ?
Cu6 O00M C10 C15 161.2(5) . . . . ?
Cu6 O00S C106 C105 178.6(6) . . . . ?
Cu6 O00S C106 C107 1.9(10) . . . . ?
Cu1 S00G C45 C44 -2.6(6) . . . . ?
Cu1 S00G C45 C49 178.1(6) . . . . ?
Cu1 S00G C73 C74 171.8(6) . . . . ?
Cu1 S00G C73 C77 -7.1(6) . . . . ?
Cu1 O71 C44 C45 -4.4(9) . . . . ?
Cu1 O71 C44 C01B 175.2(5) . . . . ?
Cu1 O79 C77 C73 10.7(9) . . . . ?
Cu1 O79 C77 C78 -171.2(6) . . . . ?
Cu7 S00J C17 C16 -7.0(6) . . . . ?
Cu7 S00J C17 C18 172.4(6) . . . . ?
Cu7 S00J C105 C106 -2.7(7) . . . . ?
Cu7 S00J C105 C108 179.1(7) . . . . ?
Cu7 O00R C16 C21 -167.0(5) . . . . ?
Cu7 O00R C16 C17 13.3(8) . . . . ?
Cu7 O00S C106 C105 -1.4(10) . . . . ?
Cu7 O00S C106 C107 -178.1(5) . . . . ?
Cu7 O6 C68 C61 29(2) . . . . ?
Cu7 O6 C68 C100 -165.5(8) . . . . ?
Cu5 S00L C54 C55 0.9(6) 2_566 . . . ?
Cu5 S00L C54 C53 -179.1(7) 2_566 . . . ?
Cu5 S00L C78 C77 6.0(7) 2_566 . . . ?
Cu5 S00L C78 C76 -170.5(6) 2_566 . . . ?
Cu5 O72 C55 C50 -174.9(5) 2_566 . . . ?
Cu5 O72 C55 C54 5.9(9) 2_566 . . . ?
Cu5 O79 C77 C73 168.9(5) 2_566 . . . ?
Cu5 O79 C77 C78 -13.0(10) 2_566 . . . ?
Cu5 O8 C91 C61 -24(2) . . . . ?
Cu5 O8 C91 C68 128(4) . . . . ?
Cu5 O8 C91 C100 163.0(7) . . . . ?
S009 C21 C16 O00R 1.0(9) . . . . ?
S009 C21 C16 C17 -179.3(5) . . . . ?
S009 C21 C20 C02N 178.3(6) . . . . ?
S009 C27 C26 C25 -179.1(6) . . . . ?
S00A C01B C47 C01O -177.7(7) . . . . ?
S00A C58 C60 C026 177.1(7) . . . . ?
S00B C57 C56 C026 -176.9(6) . . . . ?
S00B C50 C51 C52 175.6(8) . . . . ?
P3 C90 C94 C64 -174.1(8) . . . . ?
P3 C90 C67 C93 179.7(10) . . . . ?
P2 C37 C32 C34 -178.3(8) . . . . ?
P2 C37 C36 C38 176.3(8) . . . . ?
S00E C15 C14 C13 179.2(6) . . . . ?
S00E C23 C24 C25 175.9(7) . . . . ?
P1 C39 C02E C43 -177.8(8) . . . . ?
P1 C39 C40 C41 176.9(9) . . . . ?
S00G C45 C49 C01O 176.7(7) . . . . ?
S00G C73 C74 C75 -179.4(7) . . . . ?
S00G C73 C77 O79 0.0(10) . . . . ?
S00G C73 C77 C78 -178.2(6) . . . . ?
S00H C11 C12 C13 178.4(7) . . . . ?
S00H C107 C9 C28 -176.3(8) . . . . ?
S00J C17 C16 O00R -1.3(9) . . . . ?
S00J C17 C16 C21 179.0(5) . . . . ?
S00J C17 C18 C02N -178.2(7) . . . . ?
S00J C105 C108 C28 179.5(8) . . . . ?
S00L C54 C53 C52 -176.3(9) . . . . ?
O00M C10 C11 S00H 1.9(9) . . . . ?
O00M C10 C11 C12 -180.0(6) . . . . ?
O00M C10 C15 S00E -0.9(10) . . . . ?
O00M C10 C15 C14 -178.8(6) . . . . ?
O00N C59 C58 S00A 3.3(9) . . . . ?
O00N C59 C58 C60 179.8(6) . . . . ?
O00N C59 C57 S00B -2.5(10) . . . . ?
O00N C59 C57 C56 179.2(6) . . . . ?
O00O C22 C27 S009 -5.4(10) . . . . ?
O00O C22 C27 C26 177.2(7) . . . . ?
O00O C22 C23 S00E 6.3(10) . . . . ?
O00O C22 C23 C24 -175.1(7) . . . . ?
C61 C91 C100 C68 14.7(8) . . . . ?
C61 C91 C100 O2 -173.6(13) . . . . ?
C61 C68 C100 C91 -13.7(7) . . . . ?
C61 C68 C100 O2 174.2(13) . . . . ?
O00Q P3 O012 Cu2 -26.6(6) . . . . ?
O00Q P3 O80 Cu7 9.3(6) . . . . ?
O00Q P3 C90 C94 -26.9(10) . . . . ?
O00Q P3 C90 C67 146.1(8) . . . . ?
O00S C106 C105 S00J 3.2(11) . . . . ?
O00S C106 C105 C108 -178.7(8) . . . . ?
O00S C106 C107 S00H -7.1(10) . . . . ?
O00S C106 C107 C9 179.4(7) . . . . ?
O71 C44 C45 S00G 4.8(10) . . . . ?
O71 C44 C45 C49 -175.9(7) . . . . ?
O71 C44 C01B S00A -4.0(9) . . . . ?
O71 C44 C01B C47 176.1(7) . . . . ?
O66 P2 O63 Cu4 41.1(5) . . . . ?
O66 P2 O64 Cu5 -3.2(6) . . . . ?
O66 P2 C37 C32 31.8(8) . . . . ?
O66 P2 C37 C36 -146.8(7) . . . . ?
O63 P2 O66 Cu8 -37.0(5) . . . 2_566 ?
O63 P2 O66 Cu3 135.3(4) . . . 2_566 ?
O63 P2 O64 Cu5 -127.7(5) . . . . ?
O63 P2 C37 C32 151.6(7) . . . . ?
O63 P2 C37 C36 -27.0(9) . . . . ?
O70 P1 O68 Cu4 -7.0(6) . . . . ?
O70 P1 O67 Cu2 47.9(5) . . . . ?
O70 P1 C39 C02E 10.5(9) . . . . ?
O70 P1 C39 C40 -162.3(7) . . . . ?
O7 C61 C91 O8 0(2) . . . . ?
O7 C61 C91 C68 -171.9(11) . . . . ?
O7 C61 C91 C100 173.4(8) . . . . ?
O7 C61 C68 O6 -5(2) . . . . ?
O7 C61 C68 C91 172.1(11) . . . . ?
O7 C61 C68 C100 -173.2(8) . . . . ?
O68 P1 O70 Cu6 8.9(5) . . . 2_566 ?
O68 P1 O70 Cu1 -151.0(3) . . . . ?
O68 P1 O67 Cu2 172.7(4) . . . . ?
O68 P1 C39 C02E -110.5(8) . . . . ?
O68 P1 C39 C40 76.8(8) . . . . ?
O72 C55 C50 S00B 5.8(10) . . . . ?
O72 C55 C50 C51 -177.0(7) . . . . ?
O72 C55 C54 S00L -4.0(10) . . . . ?
O72 C55 C54 C53 176.1(7) . . . . ?
O67 P1 O70 Cu6 132.7(4) . . . 2_566 ?
O67 P1 O70 Cu1 -27.2(4) . . . . ?
O67 P1 O68 Cu4 -131.7(4) . . . . ?
O67 P1 C39 C02E 130.5(8) . . . . ?
O67 P1 C39 C40 -42.3(9) . . . . ?
O79 C77 C78 S00L 1.9(12) . . . . ?
O79 C77 C78 C76 178.3(7) . . . . ?
O012 P3 O00Q Cu8 -132.1(3) . . . . ?
O012 P3 O00Q Cu3 23.8(4) . . . . ?
O012 P3 O80 Cu7 135.1(5) . . . . ?
O012 P3 C90 C94 -147.0(8) . . . . ?
O012 P3 C90 C67 26.1(9) . . . . ?
O64 P2 O66 Cu8 -160.9(3) . . . 2_566 ?
O64 P2 O66 Cu3 11.4(5) . . . 2_566 ?
O64 P2 O63 Cu4 164.8(4) . . . . ?
O64 P2 C37 C32 -87.0(8) . . . . ?
O64 P2 C37 C36 94.5(8) . . . . ?
O80 P3 O00Q Cu8 -6.5(5) . . . . ?
O80 P3 O00Q Cu3 149.4(3) . . . . ?
O80 P3 O012 Cu2 -152.3(4) . . . . ?
O80 P3 C90 C94 92.7(9) . . . . ?
O80 P3 C90 C67 -94.2(8) . . . . ?
C106 C105 C108 C28 1.4(15) . . . . ?
C106 C107 C9 C28 -2.8(14) . . . . ?
C21 S009 C27 C22 98.2(6) . . . . ?
C21 S009 C27 C26 -84.3(7) . . . . ?
C21 C20 C02N C18 2.3(13) . . . . ?
C21 C20 C02N C80 -178.0(9) . . . . ?
C10 C11 C12 C13 0.3(11) . . . . ?
C10 C15 C14 C13 -2.8(11) . . . . ?
C59 C58 C60 C026 0.5(12) . . . . ?
C59 C57 C56 C026 1.5(12) . . . . ?
C44 C45 C49 C01O -2.6(12) . . . . ?
C44 C01B C47 C01O 2.2(13) . . . . ?
C45 S00G C73 C74 -95.8(6) . . . . ?
C45 S00G C73 C77 85.3(6) . . . . ?
C45 C44 C01B S00A 175.6(5) . . . . ?
C45 C44 C01B C47 -4.2(11) . . . . ?
C01B S00A C58 C59 -88.0(6) . . . . ?
C01B S00A C58 C60 95.4(6) . . . . ?
C01B C44 C45 S00G -174.8(6) . . . . ?
C01B C44 C45 C49 4.4(11) . . . . ?
C58 S00A C01B C44 96.4(6) . . . . ?
C58 S00A C01B C47 -83.7(7) . . . . ?
C58 C59 C57 S00B 179.1(5) . . . . ?
C58 C59 C57 C56 0.8(11) . . . . ?
C58 C60 C026 C56 1.7(13) . . . . ?
C58 C60 C026 C034 179.5(9) . . . . ?
C57 S00B C50 C55 -94.5(7) . . . . ?
C57 S00B C50 C51 88.1(7) . . . . ?
C57 C59 C58 S00A -178.3(5) . . . . ?
C57 C59 C58 C60 -1.8(10) . . . . ?
C57 C56 C026 C60 -2.6(12) . . . . ?
C57 C56 C026 C034 179.5(9) . . . . ?
C55 C50 C51 C52 -1.8(13) . . . . ?
C55 C54 C53 C52 3.7(14) . . . . ?
C22 C27 C26 C25 -1.6(12) . . . . ?
C22 C23 C24 C25 -2.8(12) . . . . ?
C27 S009 C21 C16 -86.1(6) . . . . ?
C27 S009 C21 C20 93.9(6) . . . . ?
C27 C22 C23 S00E -173.1(5) . . . . ?
C27 C22 C23 C24 5.6(11) . . . . ?
C11 S00H C107 C106 99.6(6) . . . . ?
C11 S00H C107 C9 -86.8(7) . . . . ?
C11 C10 C15 S00E -179.7(5) . . . . ?
C11 C10 C15 C14 2.3(10) . . . . ?
C11 C12 C13 C14 -0.7(12) . . . . ?
C11 C12 C13 C102 -177.6(7) . . . . ?
C17 S00J C105 C106 -97.0(7) . . . . ?
C17 S00J C105 C108 84.8(8) . . . . ?
C17 C18 C02N C20 -2.1(14) . . . . ?
C17 C18 C02N C80 178.3(9) . . . . ?
C15 S00E C23 C22 -97.8(6) . . . . ?
C15 S00E C23 C24 83.6(7) . . . . ?
C15 C10 C11 S00H -179.2(5) . . . . ?
C15 C10 C11 C12 -1.1(10) . . . . ?
C15 C14 C13 C12 1.9(12) . . . . ?
C15 C14 C13 C102 178.9(7) . . . . ?
C50 S00B C57 C59 87.4(7) . . . . ?
C50 S00B C57 C56 -94.3(7) . . . . ?
C50 C55 C54 S00L 176.8(6) . . . . ?
C50 C55 C54 C53 -3.1(11) . . . . ?
C50 C51 C52 C53 2.1(16) . . . . ?
C50 C51 C52 C70 179.1(10) . . . . ?
O8 C91 C100 C61 175.9(15) . . . . ?
O8 C91 C100 C68 -169.4(11) . . . . ?
O8 C91 C100 O2 2(2) . . . . ?
C16 C21 C20 C02N -1.7(11) . . . . ?
C16 C17 C18 C02N 1.2(13) . . . . ?
C39 P1 O70 Cu6 -110.2(4) . . . 2_566 ?
C39 P1 O70 Cu1 90.0(4) . . . . ?
C39 P1 O68 Cu4 111.0(5) . . . . ?
C39 P1 O67 Cu2 -69.1(6) . . . . ?
C39 C02E C43 C42 3.2(16) . . . . ?
C39 C40 C41 C42 -0.5(18) . . . . ?
C73 S00G C45 C44 -98.3(6) . . . . ?
C73 S00G C45 C49 82.5(7) . . . . ?
C73 C74 C75 C76 -1.3(14) . . . . ?
C73 C74 C75 C02W -177.5(9) . . . . ?
C73 C77 C78 S00L -179.8(6) . . . . ?
C73 C77 C78 C76 -3.5(12) . . . . ?
C49 C01O C47 C01B -0.2(13) . . . . ?
C49 C01O C96 C98 -149.5(11) . . . . ?
C49 C01O C96 C69 89.8(12) . . . . ?
C49 C01O C96 C97 -28.5(15) . . . . ?
C105 S00J C17 C16 85.8(6) . . . . ?
C105 S00J C17 C18 -94.8(7) . . . . ?
C105 C106 C107 S00H 176.0(6) . . . . ?
C105 C106 C107 C9 2.5(11) . . . . ?
C47 C01O C49 C45 0.4(13) . . . . ?
C47 C01O C96 C98 28.6(16) . . . . ?
C47 C01O C96 C69 -92.1(13) . . . . ?
C47 C01O C96 C97 149.6(11) . . . . ?
C23 S00E C15 C10 80.4(7) . . . . ?
C23 S00E C15 C14 -101.6(6) . . . . ?
C23 C22 C27 S009 174.0(5) . . . . ?
C23 C22 C27 C26 -3.5(11) . . . . ?
C107 S00H C11 C10 -82.0(6) . . . . ?
C107 S00H C11 C12 99.9(6) . . . . ?
C107 C106 C105 S00J -180.0(6) . . . . ?
C107 C106 C105 C108 -1.9(12) . . . . ?
C74 C73 C77 O79 -178.9(7) . . . . ?
C74 C73 C77 C78 2.9(11) . . . . ?
C74 C75 C76 C78 0.6(13) . . . . ?
C74 C75 C02W C83 148.9(16) . . . . ?
C74 C75 C02W C66 -63.3(19) . . . . ?
C74 C75 C02W C71 42.5(18) . . . . ?
C74 C75 C02W C72 -14(2) . . . . ?
C74 C75 C02W C86 -128.6(14) . . . . ?
C74 C75 C02W C33 117.3(18) . . . . ?
C12 C13 C102 C3 60.2(15) . . . . ?
C12 C13 C102 C84 -165.5(11) . . . . ?
C12 C13 C102 C109 -46.3(12) . . . . ?
C12 C13 C102 C110 116(2) . . . . ?
C12 C13 C102 C111 -132.8(19) . . . . ?
C12 C13 C102 C87 10(3) . . . . ?
C14 C13 C102 C3 -116.7(12) . . . . ?
C14 C13 C102 C84 17.6(14) . . . . ?
C14 C13 C102 C109 136.8(10) . . . . ?
C14 C13 C102 C110 -61(2) . . . . ?
C14 C13 C102 C111 50(2) . . . . ?
C14 C13 C102 C87 -167(2) . . . . ?
C56 C026 C034 C03B 120.9(11) . . . . ?
C56 C026 C034 C48 3.0(17) . . . . ?
C56 C026 C034 C03N -121.7(11) . . . . ?
O6 C68 C100 C61 -171.3(15) . . . . ?
O6 C68 C100 C91 175.1(11) . . . . ?
O6 C68 C100 O2 3(2) . . . . ?
C20 C21 C16 O00R -179.0(6) . . . . ?
C20 C21 C16 C17 0.7(10) . . . . ?
C20 C02N C80 C79 -35.0(14) . . . . ?
C20 C02N C80 C99 82.8(14) . . . . ?
C20 C02N C80 C19 -154.3(12) . . . . ?
C77 C73 C74 C75 -0.5(12) . . . . ?
C60 C026 C034 C03B -56.9(15) . . . . ?
C60 C026 C034 C48 -174.7(11) . . . . ?
C60 C026 C034 C03N 60.6(13) . . . . ?
C75 C76 C78 S00L 178.4(7) . . . . ?
C75 C76 C78 C77 1.8(13) . . . . ?
C54 S00L C78 C77 -86.8(8) . . . . ?
C54 S00L C78 C76 96.7(7) . . . . ?
C54 C55 C50 S00B -175.0(6) . . . . ?
C54 C55 C50 C51 2.2(11) . . . . ?
C54 C53 C52 C51 -3.1(16) . . . . ?
C54 C53 C52 C70 179.8(10) . . . . ?
C24 C25 C26 C27 4.5(12) . . . . ?
C24 C25 C02U C2 -179.1(16) . . . . ?
C24 C25 C02U C5 -55.1(15) . . . . ?
C24 C25 C02U C8 64.1(16) . . . . ?
C24 C25 C02U C6 2(2) . . . . ?
C24 C25 C02U C1 117(2) . . . . ?
C24 C25 C02U C4 -151(2) . . . . ?
C26 C25 C24 C23 -2.3(13) . . . . ?
C26 C25 C02U C2 2.1(19) . . . . ?
C26 C25 C02U C5 126.1(13) . . . . ?
C26 C25 C02U C8 -114.7(15) . . . . ?
C26 C25 C02U C6 -177(2) . . . . ?
C26 C25 C02U C1 -62(2) . . . . ?
C26 C25 C02U C4 31(2) . . . . ?
C37 P2 O66 Cu8 80.8(4) . . . 2_566 ?
C37 P2 O66 Cu3 -106.9(4) . . . 2_566 ?
C37 P2 O63 Cu4 -74.4(5) . . . . ?
C37 P2 O64 Cu5 112.2(6) . . . . ?
C37 C32 C34 C35 2.3(17) . . . . ?
C37 C36 C38 C35 1.7(17) . . . . ?
C76 C75 C02W C83 -27.3(19) . . . . ?
C76 C75 C02W C66 120.5(17) . . . . ?
C76 C75 C02W C71 -133.6(16) . . . . ?
C76 C75 C02W C72 169.4(19) . . . . ?
C76 C75 C02W C86 55.3(16) . . . . ?
C76 C75 C02W C33 -59(2) . . . . ?
C02E C39 C40 C41 3.5(15) . . . . ?
C02E C43 C42 C41 0.1(19) . . . . ?
C51 C52 C70 C95 -7(2) . . . . ?
C51 C52 C70 C81 126(2) . . . . ?
C51 C52 C70 C63 -126.2(16) . . . . ?
C51 C52 C70 C62 -44(3) . . . . ?
C51 C52 C70 C82 77(2) . . . . ?
C51 C52 C70 C65 170(2) . . . . ?
C18 C17 C16 O00R 179.3(6) . . . . ?
C18 C17 C16 C21 -0.4(11) . . . . ?
C18 C02N C80 C79 144.6(11) . . . . ?
C18 C02N C80 C99 -97.6(12) . . . . ?
C18 C02N C80 C19 25.4(18) . . . . ?
C78 S00L C54 C55 91.9(7) . . . . ?
C78 S00L C54 C53 -88.2(8) . . . . ?
C9 C28 C108 C105 -1.4(15) . . . . ?
C9 C28 C033 C31 143.1(13) . . . . ?
C9 C28 C033 C30 -97.9(13) . . . . ?
C9 C28 C033 C29 20.1(17) . . . . ?
C108 C28 C9 C107 2.1(15) . . . . ?
C108 C28 C033 C31 -39.1(18) . . . . ?
C108 C28 C033 C30 79.8(13) . . . . ?
C108 C28 C033 C29 -162.1(11) . . . . ?
C90 P3 O00Q Cu8 110.3(4) . . . . ?
C90 P3 O00Q Cu3 -93.8(4) . . . . ?
C90 P3 O012 Cu2 90.0(6) . . . . ?
C90 P3 O80 Cu7 -106.8(6) . . . . ?
C90 C94 C64 C46 -8.8(18) . . . . ?
C90 C67 C93 C46 -2(2) . . . . ?
C96 C01O C49 C45 178.7(9) . . . . ?
C96 C01O C47 C01B -178.3(9) . . . . ?
C43 C42 C41 C40 -1(2) . . . . ?
C94 C90 C67 C93 -6.9(16) . . . . ?
C94 C64 C46 C93 -1(2) . . . . ?
C91 C61 O7 Cu6 169.2(8) . . . . ?
C91 C61 O7 Cu1 0.5(12) . . . 2_566 ?
C91 C61 C68 O6 -177.2(17) . . . . ?
C91 C61 C68 C100 14.7(8) . . . . ?
C91 C68 C100 C61 13.7(7) . . . . ?
C91 C68 C100 O2 -172.2(17) . . . . ?
C68 C61 O7 Cu6 0.5(11) . . . . ?
C68 C61 O7 Cu1 -168.3(7) . . . 2_566 ?
C68 C61 C91 O8 171.5(18) . . . . ?
C68 C61 C91 C100 -14.6(8) . . . . ?
C68 C91 C100 C61 -14.7(8) . . . . ?
C68 C91 C100 O2 171.7(18) . . . . ?
C02U C25 C24 C23 178.8(8) . . . . ?
C02U C25 C26 C27 -176.7(8) . . . . ?
C02W C75 C76 C78 176.9(9) . . . . ?
C53 C52 C70 C95 170.3(18) . . . . ?
C53 C52 C70 C81 -57(2) . . . . ?
C53 C52 C70 C63 51(2) . . . . ?
C53 C52 C70 C62 133(2) . . . . ?
C53 C52 C70 C82 -106.3(18) . . . . ?
C53 C52 C70 C65 -13(3) . . . . ?
C40 C39 C02E C43 -4.9(14) . . . . ?
C32 C37 C36 C38 -2.3(14) . . . . ?
C32 C34 C35 C38 -3(2) . . . . ?
C36 C37 C32 C34 0.3(14) . . . . ?
C36 C38 C35 C34 1(2) . . . . ?
C033 C28 C9 C107 180.0(10) . . . . ?
C033 C28 C108 C105 -179.3(10) . . . . ?
C100 C61 C91 O8 -174(2) . . . . ?
C100 C61 C91 C68 14.6(8) . . . . ?
C100 C61 C68 O6 168(2) . . . . ?
C100 C61 C68 C91 -14.7(8) . . . . ?
C67 C90 C94 C64 13.0(16) . . . . ?
C67 C93 C46 C64 7(3) . . . . ?
C85 N104 C7 O1 171.6(14) . . . . ?
C103 N104 C7 O1 -7(2) . . . . ?
C89 N92 C101 O5 171.9(18) . . . . ?
C88 N92 C101 O5 -22(4) . . . . ?

loop_
_smtbx_masks_void_nr
_smtbx_masks_void_average_x
_smtbx_masks_void_average_y
_smtbx_masks_void_average_z
_smtbx_masks_void_volume
_smtbx_masks_void_count_electrons
_smtbx_masks_void_content
1 0.422 -0.221 0.221 1792.1 407.5 '10 C3H7ON'
